data_4341324
loop_
_publ_author_name
'Rausch, Janek'
'Lorenz, Volker'
'Hrib, Cristian G.'
'Frettl\"oh, Vanessa'
'Adlung, Matthias'
'Wickleder, Claudia'
'Hilfert, Liane'
'Jones, Peter G.'
'Edelmann, Frank T.'

_publ_section_title
;
 Heterometallic europium disiloxanediolates: synthesis, structural
 diversity, and photoluminescence properties.
;
_journal_issue 21
_journal_name_full 'Inorganic chemistry'
_journal_page_first 11662
_journal_page_last 11674
_journal_paper_doi 10.1021/ic501837x
_journal_volume 53
_journal_year 2014
_chemical_formula_sum 'C84 H91 Eu Li3 O15 Si6'
_chemical_formula_weight 1681.89
_chemical_name_systematic
; 
 ? 
;
_space_group_IT_number 14
_symmetry_cell_setting monoclinic
_symmetry_space_group_name_Hall '-P 2yn'
_symmetry_space_group_name_H-M 'P 1 21/n 1'
_atom_sites_solution_hydrogens geom
_atom_sites_solution_primary direct
_atom_sites_solution_secondary difmap
_audit_creation_method SHELXL-97
_cell_angle_alpha 90.00
_cell_angle_beta 94.64(3)
_cell_angle_gamma 90.00
_cell_formula_units_Z 4
_cell_length_a 14.538(3)
_cell_length_b 22.675(5)
_cell_length_c 24.963(5)
_cell_measurement_reflns_used 54102
_cell_measurement_temperature 153(2)
_cell_measurement_theta_max 29.71
_cell_measurement_theta_min 1.79
_cell_volume 8202(3)
_computing_cell_refinement 'STOE X-AREA'
_computing_data_collection 'STOE X-AREA'
_computing_data_reduction 'STOE X-RED'
_computing_molecular_graphics 'Bruker SHELXTL v4.5'
_computing_publication_material 'Bruker SHELXTL v4.5'
_computing_structure_refinement 'SHELXL-97 (Sheldrick, 1997)'
_computing_structure_solution 'SHELXS-97 (Sheldrick, 1990)'
_diffrn_ambient_temperature 153(2)
_diffrn_detector_area_resol_mean 6.67
_diffrn_measured_fraction_theta_full 0.999
_diffrn_measured_fraction_theta_max 0.999
_diffrn_measurement_device_type 'STOE IPDS 2T'
_diffrn_measurement_method 'rotation method'
_diffrn_radiation_monochromator graphite
_diffrn_radiation_source 'fine-focus sealed tube'
_diffrn_radiation_type MoK\a
_diffrn_radiation_wavelength 0.71073
_diffrn_reflns_av_R_equivalents 0.0540
_diffrn_reflns_av_sigmaI/netI 0.0409
_diffrn_reflns_limit_h_max 18
_diffrn_reflns_limit_h_min -18
_diffrn_reflns_limit_k_max 25
_diffrn_reflns_limit_k_min -28
_diffrn_reflns_limit_l_max 31
_diffrn_reflns_limit_l_min -31
_diffrn_reflns_number 68526
_diffrn_reflns_theta_full 26.37
_diffrn_reflns_theta_max 26.37
_diffrn_reflns_theta_min 1.97
_exptl_absorpt_coefficient_mu 0.916
_exptl_absorpt_correction_type none
_exptl_crystal_colour colourless
_exptl_crystal_density_diffrn 1.362
_exptl_crystal_density_method 'not measured'
_exptl_crystal_description prism
_exptl_crystal_F_000 3484
_exptl_crystal_size_max 0.44
_exptl_crystal_size_mid 0.34
_exptl_crystal_size_min 0.33
_refine_diff_density_max 0.834
_refine_diff_density_min -1.338
_refine_diff_density_rms 0.068
_refine_ls_extinction_coef 0.00268(12)
_refine_ls_extinction_expression Fc^*^=kFc[1+0.001xFc^2^\l^3^/sin(2\q)]^-1/4^
_refine_ls_extinction_method SHELXL
_refine_ls_goodness_of_fit_ref 0.981
_refine_ls_hydrogen_treatment constr
_refine_ls_matrix_type full
_refine_ls_number_parameters 1051
_refine_ls_number_reflns 16753
_refine_ls_number_restraints 137
_refine_ls_restrained_S_all 0.999
_refine_ls_R_factor_all 0.0506
_refine_ls_R_factor_gt 0.0344
_refine_ls_shift/su_max 0.005
_refine_ls_shift/su_mean 0.000
_refine_ls_structure_factor_coef Fsqd
_refine_ls_weighting_details 'calc w=1/[\s^2^(Fo^2^)+(0.0526P)^2^+0.0000P] where P=(Fo^2^+2Fc^2^)/3'
_refine_ls_weighting_scheme calc
_refine_ls_wR_factor_gt 0.0819
_refine_ls_wR_factor_ref 0.0867
_reflns_number_gt 12718
_reflns_number_total 16753
_reflns_threshold_expression >2sigma(I)
_cod_data_source_file ic501837x_si_002.cif
_cod_data_source_block ip290
_cod_depositor_comments 'Adding full bibliography for 4341323--4341328.cif.'
_cod_original_sg_symbol_H-M P2(1)/n
_cod_database_code 4341324

loop_
_symmetry_equiv_pos_as_xyz
'x, y, z'
'-x+1/2, y+1/2, -z+1/2'
'-x, -y, -z'
'x-1/2, -y-1/2, z-1/2'

loop_
_atom_site_label
_atom_site_type_symbol
_atom_site_fract_x
_atom_site_fract_y
_atom_site_fract_z
_atom_site_U_iso_or_equiv
_atom_site_adp_type
_atom_site_occupancy
_atom_site_symmetry_multiplicity
_atom_site_calc_flag
_atom_site_refinement_flags
_atom_site_disorder_assembly
_atom_site_disorder_group
Eu Eu 0.046774(8) 0.250829(6) 0.827979(5) 0.02562(5) Uani 1 1 d . A .
Si1 Si -0.18114(5) 0.28771(3) 0.77559(3) 0.03120(17) Uani 1 1 d . A .
Si2 Si -0.04769(5) 0.38641(3) 0.76392(3) 0.02508(15) Uani 1 1 d . . .
Si3 Si 0.05673(5) 0.25593(3) 0.97473(3) 0.02676(15) Uani 1 1 d . . .
Si4 Si 0.21905(5) 0.31071(3) 0.92542(3) 0.02525(15) Uani 1 1 d . A .
Si5 Si 0.06999(5) 0.09359(3) 0.80806(3) 0.03327(17) Uani 1 1 d . . .
Si6 Si 0.16139(5) 0.16976(3) 0.72626(3) 0.02907(16) Uani 1 1 d . . .
O2 O -0.14389(12) 0.35016(8) 0.75176(9) 0.0354(4) Uani 1 1 d . A .
O3 O 0.04021(11) 0.34348(7) 0.77526(7) 0.0236(4) Uani 1 1 d . A .
O5 O 0.15206(12) 0.29441(8) 0.97273(7) 0.0293(4) Uani 1 1 d . A .
O6 O 0.16504(12) 0.31103(8) 0.86695(7) 0.0283(4) Uani 1 1 d . A .
O8 O 0.13883(13) 0.11164(8) 0.76171(8) 0.0342(4) Uani 1 1 d . A .
O9 O 0.12563(13) 0.22968(8) 0.75231(7) 0.0299(4) Uani 1 1 d . A .
O10 O 0.07182(14) 0.31809(10) 0.65213(8) 0.0405(5) Uani 1 1 d . . .
O11 O 0.23802(17) 0.30941(12) 0.59472(13) 0.0676(8) Uani 1 1 d . A .
O12 O 0.18461(13) 0.45613(9) 0.81332(8) 0.0359(4) Uani 1 1 d . . .
O13 O 0.23857(13) 0.36066(9) 0.75506(8) 0.0393(5) Uani 1 1 d . . .
C1 C -0.28936(19) 0.30335(14) 0.80885(13) 0.0398(7) Uani 1 1 d . . .
C2 C -0.2895(2) 0.33963(18) 0.85347(14) 0.0531(9) Uani 1 1 d . A .
H2 H -0.2354 0.3610 0.8652 0.064 Uiso 1 1 calc R . .
C3 C -0.3684(2) 0.3451(2) 0.88145(16) 0.0662(11) Uani 1 1 d . . .
H3 H -0.3681 0.3705 0.9117 0.079 Uiso 1 1 calc R A .
C4 C -0.4470(2) 0.3135(2) 0.86510(17) 0.0636(11) Uani 1 1 d . A .
H4 H -0.4994 0.3153 0.8855 0.076 Uiso 1 1 calc R . .
C5 C -0.4497(2) 0.2801(2) 0.82042(18) 0.0627(11) Uani 1 1 d . . .
H5 H -0.5051 0.2604 0.8081 0.075 Uiso 1 1 calc R A .
C6 C -0.3720(2) 0.27442(17) 0.79234(17) 0.0548(9) Uani 1 1 d . A .
H6 H -0.3746 0.2503 0.7611 0.066 Uiso 1 1 calc R . .
C7 C -0.21071(18) 0.23760(12) 0.71708(12) 0.0325(6) Uani 1 1 d . . .
C8 C -0.2461(2) 0.25802(14) 0.66692(14) 0.0431(7) Uani 1 1 d . A .
H8 H -0.2560 0.2991 0.6616 0.052 Uiso 1 1 calc R . .
C9 C -0.2669(2) 0.21961(17) 0.62473(14) 0.0509(9) Uani 1 1 d . . .
H9 H -0.2903 0.2344 0.5907 0.061 Uiso 1 1 calc R A .
C10 C -0.2539(2) 0.16038(17) 0.63184(14) 0.0497(8) Uani 1 1 d . A .
H10 H -0.2688 0.1341 0.6028 0.060 Uiso 1 1 calc R . .
C11 C -0.2194(2) 0.13870(15) 0.68093(14) 0.0478(8) Uani 1 1 d . . .
H11 H -0.2111 0.0975 0.6859 0.057 Uiso 1 1 calc R A .
C12 C -0.1971(2) 0.17697(13) 0.72272(12) 0.0376(7) Uani 1 1 d . A .
H12 H -0.1719 0.1617 0.7562 0.045 Uiso 1 1 calc R . .
C13 C -0.0422(2) 0.43517(12) 0.70332(11) 0.0338(6) Uani 1 1 d . A .
C14 C 0.0263(3) 0.47791(14) 0.70077(14) 0.0519(9) Uani 1 1 d . . .
H14 H 0.0693 0.4836 0.7311 0.062 Uiso 1 1 calc R A .
C15 C 0.0337(4) 0.51203(17) 0.65572(16) 0.0778(14) Uani 1 1 d . A .
H15 H 0.0819 0.5403 0.6551 0.093 Uiso 1 1 calc R . .
C16 C -0.0286(4) 0.50537(17) 0.61161(16) 0.0812(15) Uani 1 1 d . . .
H16 H -0.0230 0.5284 0.5802 0.097 Uiso 1 1 calc R A .
C17 C -0.0988(3) 0.46517(17) 0.61336(14) 0.0641(11) Uani 1 1 d . A .
H17 H -0.1434 0.4615 0.5836 0.077 Uiso 1 1 calc R . .
C18 C -0.1053(2) 0.42972(14) 0.65841(13) 0.0438(7) Uani 1 1 d . . .
H18 H -0.1534 0.4014 0.6586 0.053 Uiso 1 1 calc R A .
C19 C -0.05566(17) 0.43450(12) 0.82438(11) 0.0296(6) Uani 1 1 d . A .
C20 C -0.0865(2) 0.49263(13) 0.82044(13) 0.0393(7) Uani 1 1 d . . .
H20 H -0.1049 0.5087 0.7861 0.047 Uiso 1 1 calc R A .
C21 C -0.0908(2) 0.52748(14) 0.86603(15) 0.0512(9) Uani 1 1 d . A .
H21 H -0.1117 0.5671 0.8625 0.061 Uiso 1 1 calc R . .
C22 C -0.0652(2) 0.50516(14) 0.91605(14) 0.0476(8) Uani 1 1 d . . .
H22 H -0.0688 0.5293 0.9469 0.057 Uiso 1 1 calc R A .
C23 C -0.0341(2) 0.44772(14) 0.92167(13) 0.0435(7) Uani 1 1 d . A .
H23 H -0.0161 0.4320 0.9562 0.052 Uiso 1 1 calc R . .
C24 C -0.0299(2) 0.41356(12) 0.87584(12) 0.0351(6) Uani 1 1 d . . .
H24 H -0.0085 0.3741 0.8797 0.042 Uiso 1 1 calc R A .
C25 C -0.03014(17) 0.30563(11) 1.00236(10) 0.0282(5) Uani 1 1 d . A .
C26 C -0.11303(18) 0.31788(13) 0.97257(12) 0.0338(6) Uani 1 1 d . . .
H26 H -0.1265 0.2991 0.9389 0.041 Uiso 1 1 calc R A .
C27 C -0.1762(2) 0.35705(14) 0.99122(13) 0.0413(7) Uani 1 1 d . A .
H27 H -0.2317 0.3655 0.9699 0.050 Uiso 1 1 calc R . .
C28 C -0.1588(2) 0.38392(13) 1.04069(12) 0.0392(7) Uani 1 1 d . . .
H28 H -0.2025 0.4106 1.0534 0.047 Uiso 1 1 calc R A .
C29 C -0.0784(2) 0.37187(13) 1.07131(12) 0.0376(7) Uani 1 1 d . A .
H29 H -0.0666 0.3897 1.1056 0.045 Uiso 1 1 calc R . .
C30 C -0.0142(2) 0.33366(13) 1.05214(11) 0.0348(6) Uani 1 1 d . . .
H30 H 0.0419 0.3264 1.0733 0.042 Uiso 1 1 calc R A .
C31 C 0.08510(19) 0.19374(12) 1.02257(12) 0.0329(6) Uani 1 1 d . A .
C32 C 0.1568(3) 0.15684(19) 1.0141(2) 0.099(2) Uani 1 1 d U . .
H32 H 0.1911 0.1630 0.9838 0.118 Uiso 1 1 calc R A .
C33 C 0.1803(5) 0.1110(3) 1.0486(3) 0.155(3) Uani 1 1 d U A .
H33 H 0.2299 0.0858 1.0412 0.186 Uiso 1 1 calc R . .
C34 C 0.1346(4) 0.1009(2) 1.0927(2) 0.0991(18) Uani 1 1 d . . .
H34 H 0.1521 0.0692 1.1163 0.119 Uiso 1 1 calc R A .
C35 C 0.0644(3) 0.13620(16) 1.10271(15) 0.0588(10) Uani 1 1 d . A .
H35 H 0.0316 0.1299 1.1336 0.071 Uiso 1 1 calc R . .
C36 C 0.0398(3) 0.18195(15) 1.06771(13) 0.0488(8) Uani 1 1 d . . .
H36 H -0.0107 0.2063 1.0752 0.059 Uiso 1 1 calc R A .
C37 C 0.31460(18) 0.25514(12) 0.92846(11) 0.0304(6) Uani 1 1 d . . .
C38 C 0.3682(3) 0.24575(17) 0.97652(15) 0.0588(10) Uani 1 1 d . A .
H38 H 0.3558 0.2674 1.0077 0.071 Uiso 1 1 calc R . .
C39 C 0.4391(3) 0.2052(2) 0.97911(17) 0.0815(15) Uani 1 1 d . . .
H39 H 0.4755 0.2001 1.0121 0.098 Uiso 1 1 calc R A .
C40 C 0.4585(2) 0.17246(16) 0.93600(16) 0.0571(9) Uani 1 1 d . A .
H40 H 0.5072 0.1444 0.9389 0.069 Uiso 1 1 calc R . .
C41 C 0.4069(2) 0.18054(15) 0.88841(14) 0.0486(8) Uani 1 1 d . . .
H41 H 0.4200 0.1583 0.8577 0.058 Uiso 1 1 calc R A .
C42 C 0.3351(2) 0.22122(14) 0.88491(12) 0.0408(7) Uani 1 1 d . A .
H42 H 0.2992 0.2259 0.8517 0.049 Uiso 1 1 calc R . .
C43 C 0.27125(18) 0.38385(12) 0.94633(10) 0.0288(5) Uani 1 1 d . . .
C44 C 0.2348(2) 0.41800(13) 0.98586(12) 0.0401(7) Uani 1 1 d . A .
H44 H 0.1811 0.4048 1.0016 0.048 Uiso 1 1 calc R . .
C45 C 0.2752(3) 0.47077(14) 1.00267(14) 0.0501(8) Uani 1 1 d . . .
H45 H 0.2495 0.4931 1.0300 0.060 Uiso 1 1 calc R A .
C46 C 0.3523(2) 0.49104(14) 0.98021(14) 0.0492(8) Uani 1 1 d . A .
H46 H 0.3794 0.5275 0.9916 0.059 Uiso 1 1 calc R . .
C47 C 0.3900(2) 0.45851(14) 0.94128(14) 0.0451(8) Uani 1 1 d . . .
H47 H 0.4435 0.4723 0.9257 0.054 Uiso 1 1 calc R A .
C48 C 0.34998(19) 0.40527(13) 0.92458(12) 0.0359(6) Uani 1 1 d . A .
H48 H 0.3769 0.3830 0.8977 0.043 Uiso 1 1 calc R . .
C49 C -0.0231(2) 0.04375(13) 0.77893(13) 0.0411(7) Uani 1 1 d . A .
C50 C -0.0101(3) 0.0033(2) 0.7387(2) 0.0915(18) Uani 1 1 d U . .
H50 H 0.0468 0.0029 0.7224 0.110 Uiso 1 1 calc R A .
C51 C -0.0788(3) -0.0371(2) 0.7216(3) 0.113(2) Uani 1 1 d U A .
H51 H -0.0676 -0.0654 0.6948 0.135 Uiso 1 1 calc R . .
C52 C -0.1616(3) -0.03603(19) 0.7432(2) 0.0779(13) Uani 1 1 d . . .
H52 H -0.2082 -0.0636 0.7316 0.094 Uiso 1 1 calc R A .
C53 C -0.1777(3) 0.00437(19) 0.78120(17) 0.0616(10) Uani 1 1 d . A .
H53 H -0.2363 0.0060 0.7954 0.074 Uiso 1 1 calc R . .
C54 C -0.1088(2) 0.04343(16) 0.79939(13) 0.0473(8) Uani 1 1 d . . .
H54 H -0.1208 0.0708 0.8268 0.057 Uiso 1 1 calc R A .
C55 C 0.1448(2) 0.04953(13) 0.85831(12) 0.0353(6) Uani 1 1 d . A .
C56 C 0.1310(2) -0.00989(14) 0.86919(13) 0.0437(7) Uani 1 1 d . . .
H56 H 0.0806 -0.0299 0.8507 0.052 Uiso 1 1 calc R A .
C57 C 0.1887(3) -0.04060(16) 0.90618(14) 0.0548(9) Uani 1 1 d . A .
H57 H 0.1782 -0.0813 0.9123 0.066 Uiso 1 1 calc R . .
C58 C 0.2603(3) -0.01250(18) 0.93365(16) 0.0614(10) Uani 1 1 d . . .
H58 H 0.2998 -0.0336 0.9591 0.074 Uiso 1 1 calc R A .
C59 C 0.2758(3) 0.04644(19) 0.92477(17) 0.0685(11) Uani 1 1 d . A .
H59 H 0.3255 0.0662 0.9443 0.082 Uiso 1 1 calc R . .
C60 C 0.2185(2) 0.07686(16) 0.88709(15) 0.0539(9) Uani 1 1 d . . .
H60 H 0.2300 0.1174 0.8809 0.065 Uiso 1 1 calc R A .
C61 C 0.10477(19) 0.15469(13) 0.65659(12) 0.0340(6) Uani 1 1 d . A .
H61 H 0.1348 0.1632 0.6909 0.041 Uiso 1 1 calc R . .
C62 C 0.0168(2) 0.13089(18) 0.65122(14) 0.0542(9) Uani 1 1 d . . .
H62 H -0.0137 0.1221 0.6825 0.065 Uiso 1 1 calc R A .
C63 C -0.0274(2) 0.1198(2) 0.60121(15) 0.0611(10) Uani 1 1 d . A .
H63 H -0.0879 0.1035 0.5985 0.073 Uiso 1 1 calc R . .
C64 C 0.0148(2) 0.13191(16) 0.55572(13) 0.0502(9) Uani 1 1 d . . .
H64 H -0.0159 0.1243 0.5214 0.060 Uiso 1 1 calc R A .
C65 C 0.1021(2) 0.15526(16) 0.55990(13) 0.0472(8) Uani 1 1 d . A .
H65 H 0.1317 0.1644 0.5284 0.057 Uiso 1 1 calc R . .
C66 C 0.1471(2) 0.16561(14) 0.61001(12) 0.0398(7) Uani 1 1 d . . .
H66 H 0.2083 0.1805 0.6124 0.048 Uiso 1 1 calc R A .
C67 C 0.28960(18) 0.17100(13) 0.72209(11) 0.0328(6) Uani 1 1 d . A .
C68 C 0.3470(2) 0.12686(15) 0.74475(12) 0.0411(7) Uani 1 1 d . . .
H68 H 0.3211 0.0961 0.7646 0.049 Uiso 1 1 calc R A .
C69 C 0.4418(2) 0.12688(17) 0.73882(14) 0.0521(9) Uani 1 1 d . A .
H69 H 0.4793 0.0959 0.7542 0.063 Uiso 1 1 calc R . .
C70 C 0.4809(2) 0.17105(17) 0.71113(14) 0.0495(8) Uani 1 1 d . . .
H70 H 0.5454 0.1709 0.7072 0.059 Uiso 1 1 calc R A .
C71 C 0.4263(2) 0.21576(16) 0.68906(14) 0.0474(8) Uani 1 1 d . A .
H71 H 0.4531 0.2469 0.6701 0.057 Uiso 1 1 calc R . .
C72 C 0.3318(2) 0.21553(14) 0.69442(12) 0.0395(7) Uani 1 1 d . . .
H72 H 0.2949 0.2466 0.6788 0.047 Uiso 1 1 calc R A .
C73 C 0.0993(2) 0.35685(14) 0.61172(12) 0.0426(7) Uani 1 1 d . A .
H73A H 0.1376 0.3887 0.6290 0.051 Uiso 1 1 calc R . .
H73B H 0.0436 0.3753 0.5934 0.051 Uiso 1 1 calc R . .
C74 C 0.1524(2) 0.32731(15) 0.57078(14) 0.0490(8) Uani 1 1 d . . .
H74A H 0.1178 0.2926 0.5559 0.059 Uiso 1 1 calc R A .
H74B H 0.1614 0.3549 0.5409 0.059 Uiso 1 1 calc R . .
C75 C -0.0105(2) 0.28566(15) 0.63663(13) 0.0448(7) Uani 1 1 d . A .
H75A H -0.0253 0.2598 0.6662 0.067 Uiso 1 1 calc R . .
H75B H -0.0011 0.2618 0.6048 0.067 Uiso 1 1 calc R . .
H75C H -0.0617 0.3132 0.6283 0.067 Uiso 1 1 calc R . .
C76 C 0.2890(4) 0.2785(2) 0.5565(3) 0.118(2) Uani 1 1 d U . .
H76A H 0.3487 0.2660 0.5739 0.177 Uiso 1 1 calc R A .
H76B H 0.2991 0.3046 0.5263 0.177 Uiso 1 1 calc R . .
H76C H 0.2540 0.2438 0.5433 0.177 Uiso 1 1 calc R . .
C77 C 0.2634(2) 0.46246(15) 0.78316(13) 0.0462(8) Uani 1 1 d . A .
H77A H 0.3205 0.4538 0.8061 0.055 Uiso 1 1 calc R . .
H77B H 0.2673 0.5033 0.7695 0.055 Uiso 1 1 calc R . .
C78 C 0.2527(3) 0.41975(16) 0.73716(13) 0.0518(9) Uani 1 1 d . A .
H78A H 0.1994 0.4318 0.7123 0.062 Uiso 1 1 calc R . .
H78B H 0.3086 0.4210 0.7171 0.062 Uiso 1 1 calc R . .
C79 C 0.1788(2) 0.50100(13) 0.85337(12) 0.0394(7) Uani 1 1 d . A .
H79A H 0.1237 0.4944 0.8728 0.059 Uiso 1 1 calc R . .
H79B H 0.1748 0.5398 0.8360 0.059 Uiso 1 1 calc R . .
H79C H 0.2339 0.4995 0.8787 0.059 Uiso 1 1 calc R . .
C80 C 0.3233(2) 0.33264(17) 0.77412(15) 0.0540(9) Uani 1 1 d . A .
H80A H 0.3104 0.2926 0.7862 0.081 Uiso 1 1 calc R . .
H80B H 0.3528 0.3554 0.8042 0.081 Uiso 1 1 calc R . .
H80C H 0.3645 0.3308 0.7450 0.081 Uiso 1 1 calc R . .
Li1 Li 0.1200(3) 0.3085(2) 0.72527(19) 0.0347(10) Uani 1 1 d . A .
Li2 Li 0.1460(3) 0.3733(2) 0.81804(18) 0.0333(10) Uani 1 1 d . A .
O1 O -0.10445(12) 0.25923(8) 0.81644(8) 0.0320(4) Uani 1 1 d . A .
O4 O 0.02194(13) 0.23250(9) 0.91661(7) 0.0331(4) Uani 1 1 d . A .
O7 O 0.02906(14) 0.15036(8) 0.83483(8) 0.0374(5) Uani 1 1 d . A .
Li3 Li -0.0297(5) 0.1540(3) 0.9024(3) 0.0320(17) Uani 0.595(4) 1 d PDU A 1
C83 C 0.0214(5) 0.0454(3) 0.9750(3) 0.0633(18) Uani 0.595(4) 1 d PDU A 1
H83A H 0.0241 0.0574 1.0128 0.095 Uiso 0.595(4) 1 calc PR A 1
H83B H 0.0812 0.0528 0.9608 0.095 Uiso 0.595(4) 1 calc PR A 1
H83C H 0.0069 0.0032 0.9722 0.095 Uiso 0.595(4) 1 calc PR A 1
O14 O -0.0487(3) 0.07852(16) 0.94469(15) 0.0461(11) Uani 0.595(4) 1 d PDU A 1
C81 C -0.1296(10) 0.0626(7) 0.9426(6) 0.145(6) Uani 0.595(4) 1 d PDU A 1
H81A H -0.1385 0.0457 0.9783 0.174 Uiso 0.595(4) 1 calc PR A 1
H81B H -0.1345 0.0292 0.9170 0.174 Uiso 0.595(4) 1 calc PR A 1
C82 C -0.2083(4) 0.0982(3) 0.9293(2) 0.0476(14) Uani 0.595(4) 1 d PDU A 1
H82A H -0.2511 0.0785 0.9020 0.057 Uiso 0.595(4) 1 calc PR A 1
H82B H -0.2415 0.1065 0.9615 0.057 Uiso 0.595(4) 1 calc PR A 1
O15 O -0.1739(4) 0.1493(2) 0.9090(2) 0.0627(14) Uani 0.595(4) 1 d PDU A 1
C84 C -0.2533(7) 0.1732(6) 0.8719(5) 0.111(4) Uani 0.595(4) 1 d PDU A 1
H84A H -0.2597 0.1495 0.8389 0.166 Uiso 0.595(4) 1 calc PR A 1
H84B H -0.2407 0.2143 0.8627 0.166 Uiso 0.595(4) 1 calc PR A 1
H84C H -0.3106 0.1711 0.8899 0.166 Uiso 0.595(4) 1 calc PR A 1
Li3' Li -0.0694(12) 0.1861(8) 0.8755(8) 0.067(4) Uani 0.405(4) 1 d PU A 2
C83' C -0.1292(7) 0.0760(4) 0.9688(4) 0.049(2) Uani 0.405(4) 1 d PDU A 2
H83D H -0.1217 0.0941 1.0046 0.073 Uiso 0.405(4) 1 calc PR A 2
H83E H -0.0822 0.0454 0.9661 0.073 Uiso 0.405(4) 1 calc PR A 2
H83F H -0.1907 0.0582 0.9633 0.073 Uiso 0.405(4) 1 calc PR A 2
O14' O -0.1179(3) 0.1252(2) 0.9241(2) 0.0369(13) Uani 0.405(4) 1 d PDU A 2
C81' C -0.2087(10) 0.1521(8) 0.9343(6) 0.097(4) Uani 0.405(4) 1 d PDU A 2
H81C H -0.2424 0.1236 0.9555 0.117 Uiso 0.405(4) 1 calc PR A 2
H81D H -0.1963 0.1874 0.9572 0.117 Uiso 0.405(4) 1 calc PR A 2
C82' C -0.2648(9) 0.1683(6) 0.8922(4) 0.060(3) Uani 0.405(4) 1 d PDU A 2
H82C H -0.2311 0.1889 0.8648 0.072 Uiso 0.405(4) 1 calc PR A 2
H82D H -0.3156 0.1937 0.9029 0.072 Uiso 0.405(4) 1 calc PR A 2
O15' O -0.2994(6) 0.1087(4) 0.8727(4) 0.096(3) Uani 0.405(4) 1 d PDU A 2
C84' C -0.3541(7) 0.1121(5) 0.8222(4) 0.065(3) Uani 0.405(4) 1 d PD A 2
H84D H -0.4090 0.1363 0.8264 0.098 Uiso 0.405(4) 1 calc PR A 2
H84E H -0.3731 0.0723 0.8106 0.098 Uiso 0.405(4) 1 calc PR A 2
H84F H -0.3176 0.1300 0.7952 0.098 Uiso 0.405(4) 1 calc PR A 2

loop_
_atom_site_aniso_label
_atom_site_aniso_U_11
_atom_site_aniso_U_22
_atom_site_aniso_U_33
_atom_site_aniso_U_23
_atom_site_aniso_U_13
_atom_site_aniso_U_12
Eu 0.02866(8) 0.02512(8) 0.02268(7) -0.00259(5) -0.00032(5) 0.00761(5)
Si1 0.0203(3) 0.0301(4) 0.0431(4) -0.0031(3) 0.0019(3) -0.0027(3)
Si2 0.0239(3) 0.0209(3) 0.0302(4) 0.0021(3) 0.0004(3) -0.0008(3)
Si3 0.0263(3) 0.0297(4) 0.0246(3) -0.0012(3) 0.0039(3) 0.0003(3)
Si4 0.0230(3) 0.0286(4) 0.0240(3) -0.0006(3) 0.0012(3) 0.0011(3)
Si5 0.0351(4) 0.0287(4) 0.0369(4) -0.0044(3) 0.0084(3) 0.0047(3)
Si6 0.0293(4) 0.0321(4) 0.0259(4) -0.0055(3) 0.0026(3) 0.0065(3)
O2 0.0235(9) 0.0278(10) 0.0542(13) 0.0003(9) -0.0025(8) -0.0004(8)
O3 0.0225(8) 0.0241(9) 0.0242(9) 0.0020(7) 0.0021(7) -0.0009(7)
O5 0.0264(9) 0.0370(10) 0.0247(9) -0.0013(8) 0.0030(7) -0.0020(8)
O6 0.0266(9) 0.0334(10) 0.0246(9) -0.0020(8) 0.0001(7) 0.0022(8)
O8 0.0375(10) 0.0304(10) 0.0355(11) -0.0032(8) 0.0086(8) 0.0080(8)
O9 0.0327(10) 0.0328(10) 0.0246(9) -0.0039(8) 0.0045(7) 0.0075(8)
O10 0.0465(12) 0.0484(13) 0.0269(10) 0.0012(9) 0.0041(9) 0.0002(10)
O11 0.0474(14) 0.0523(15) 0.106(2) 0.0058(15) 0.0226(14) 0.0021(12)
O12 0.0356(10) 0.0398(11) 0.0334(11) -0.0026(9) 0.0091(8) -0.0117(9)
O13 0.0328(10) 0.0503(13) 0.0359(11) -0.0068(9) 0.0099(8) -0.0060(9)
C1 0.0279(14) 0.0415(17) 0.0501(18) -0.0024(14) 0.0035(12) 0.0020(12)
C2 0.0293(15) 0.076(3) 0.054(2) -0.0073(18) -0.0012(14) 0.0093(16)
C3 0.046(2) 0.103(3) 0.050(2) -0.013(2) 0.0030(16) 0.025(2)
C4 0.0293(17) 0.093(3) 0.070(3) 0.005(2) 0.0121(16) 0.0129(18)
C5 0.0269(16) 0.076(3) 0.087(3) -0.008(2) 0.0131(17) -0.0017(16)
C6 0.0257(15) 0.059(2) 0.080(3) -0.011(2) 0.0077(16) -0.0036(15)
C7 0.0242(13) 0.0308(15) 0.0425(16) 0.0024(11) 0.0018(11) -0.0047(10)
C8 0.0371(15) 0.0392(18) 0.0507(19) 0.0093(14) -0.0096(13) -0.0082(13)
C9 0.0420(18) 0.066(2) 0.0420(19) 0.0095(17) -0.0121(14) -0.0116(16)
C10 0.0445(18) 0.060(2) 0.0437(19) -0.0137(16) 0.0002(14) -0.0113(16)
C11 0.0536(19) 0.0357(17) 0.054(2) -0.0063(15) 0.0027(16) -0.0036(14)
C12 0.0399(16) 0.0341(15) 0.0383(16) 0.0027(13) 0.0004(13) -0.0048(12)
C13 0.0436(16) 0.0235(13) 0.0338(15) 0.0020(11) -0.0010(12) 0.0026(11)
C14 0.080(2) 0.0350(17) 0.0400(18) 0.0049(14) 0.0014(17) -0.0192(16)
C15 0.145(4) 0.046(2) 0.043(2) 0.0065(17) 0.009(2) -0.039(2)
C16 0.164(5) 0.037(2) 0.041(2) 0.0153(17) -0.002(3) -0.006(3)
C17 0.101(3) 0.049(2) 0.0380(19) 0.0068(16) -0.0177(19) 0.019(2)
C18 0.0489(18) 0.0388(17) 0.0420(18) -0.0001(14) -0.0071(14) 0.0086(14)
C19 0.0232(12) 0.0282(14) 0.0387(15) -0.0010(11) 0.0091(11) -0.0022(10)
C20 0.0364(15) 0.0336(15) 0.0477(18) -0.0022(13) 0.0032(13) 0.0092(12)
C21 0.055(2) 0.0332(17) 0.067(2) -0.0100(16) 0.0144(17) 0.0144(15)
C22 0.056(2) 0.0388(17) 0.051(2) -0.0139(15) 0.0234(16) -0.0003(15)
C23 0.0547(19) 0.0405(17) 0.0377(17) -0.0014(14) 0.0178(14) -0.0059(14)
C24 0.0414(16) 0.0259(14) 0.0395(16) -0.0005(12) 0.0125(13) -0.0008(12)
C25 0.0290(13) 0.0281(13) 0.0280(13) 0.0032(11) 0.0062(10) -0.0006(11)
C26 0.0325(14) 0.0370(15) 0.0324(15) 0.0018(12) 0.0046(11) 0.0018(12)
C27 0.0326(15) 0.0461(18) 0.0450(18) 0.0058(14) 0.0027(13) 0.0106(13)
C28 0.0404(16) 0.0350(15) 0.0438(17) 0.0020(13) 0.0138(13) 0.0092(13)
C29 0.0424(16) 0.0346(16) 0.0366(16) -0.0024(12) 0.0093(13) 0.0039(13)
C30 0.0347(15) 0.0384(16) 0.0315(15) 0.0000(12) 0.0038(12) 0.0046(12)
C31 0.0330(14) 0.0258(14) 0.0399(16) -0.0025(12) 0.0017(12) -0.0035(11)
C32 0.102(4) 0.060(3) 0.145(5) 0.053(3) 0.079(3) 0.045(3)
C33 0.152(5) 0.096(4) 0.233(8) 0.109(5) 0.120(6) 0.082(4)
C34 0.095(4) 0.064(3) 0.140(5) 0.064(3) 0.020(3) 0.024(3)
C35 0.084(3) 0.048(2) 0.044(2) 0.0103(16) 0.0009(18) -0.0114(19)
C36 0.064(2) 0.0452(19) 0.0386(17) 0.0080(14) 0.0093(15) 0.0093(16)
C37 0.0276(13) 0.0312(14) 0.0322(14) -0.0012(12) 0.0007(10) -0.0014(11)
C38 0.062(2) 0.069(2) 0.0419(19) -0.0160(17) -0.0160(16) 0.0321(19)
C39 0.083(3) 0.102(4) 0.054(2) -0.017(2) -0.030(2) 0.055(3)
C40 0.0435(18) 0.050(2) 0.076(3) -0.0061(18) -0.0071(17) 0.0217(16)
C41 0.0429(17) 0.051(2) 0.053(2) -0.0112(16) 0.0085(15) 0.0119(15)
C42 0.0415(16) 0.0467(18) 0.0343(16) -0.0054(14) 0.0031(13) 0.0088(14)
C43 0.0302(13) 0.0297(14) 0.0260(13) 0.0024(11) -0.0015(10) 0.0039(11)
C44 0.0490(18) 0.0326(16) 0.0395(17) -0.0015(13) 0.0085(14) 0.0013(13)
C45 0.073(2) 0.0339(17) 0.0430(19) -0.0079(14) 0.0052(17) 0.0006(16)
C46 0.060(2) 0.0309(16) 0.054(2) -0.0013(14) -0.0159(16) -0.0039(15)
C47 0.0353(16) 0.0402(17) 0.058(2) 0.0064(15) -0.0053(14) -0.0080(13)
C48 0.0300(14) 0.0374(16) 0.0401(16) 0.0006(13) 0.0004(12) 0.0005(12)
C49 0.0352(15) 0.0359(16) 0.0518(19) -0.0055(14) 0.0004(13) 0.0060(13)
C50 0.0369(19) 0.094(3) 0.144(4) -0.079(3) 0.009(2) 0.005(2)
C51 0.063(3) 0.093(4) 0.178(6) -0.094(4) -0.011(3) 0.010(3)
C52 0.053(2) 0.052(2) 0.125(4) -0.012(3) -0.018(2) -0.0042(19)
C53 0.049(2) 0.069(3) 0.066(3) 0.012(2) 0.0019(18) -0.0136(18)
C54 0.0444(18) 0.057(2) 0.0412(18) 0.0045(15) 0.0075(14) -0.0053(15)
C55 0.0391(16) 0.0313(15) 0.0366(16) -0.0022(12) 0.0110(12) 0.0045(12)
C56 0.0551(19) 0.0352(16) 0.0424(18) 0.0006(13) 0.0136(15) 0.0005(14)
C57 0.081(3) 0.0374(18) 0.049(2) 0.0065(15) 0.0175(18) 0.0117(17)
C58 0.066(2) 0.060(2) 0.058(2) 0.0125(19) 0.0030(19) 0.021(2)
C59 0.063(2) 0.067(3) 0.072(3) 0.016(2) -0.019(2) -0.005(2)
C60 0.061(2) 0.0400(18) 0.058(2) 0.0064(16) -0.0099(17) -0.0040(16)
C61 0.0332(14) 0.0366(15) 0.0317(15) -0.0080(12) -0.0003(11) 0.0060(12)
C62 0.0360(17) 0.083(3) 0.0440(19) -0.0085(18) 0.0030(14) -0.0073(17)
C63 0.0382(18) 0.093(3) 0.050(2) -0.021(2) -0.0086(15) -0.0087(18)
C64 0.0489(19) 0.062(2) 0.0375(18) -0.0201(16) -0.0116(14) 0.0096(16)
C65 0.0534(19) 0.058(2) 0.0300(16) -0.0090(14) 0.0026(14) 0.0021(16)
C66 0.0412(16) 0.0457(18) 0.0324(16) -0.0080(13) 0.0026(12) -0.0002(13)
C67 0.0308(14) 0.0369(15) 0.0305(14) -0.0120(12) 0.0014(11) 0.0046(11)
C68 0.0363(15) 0.0474(18) 0.0389(17) -0.0044(14) 0.0000(13) 0.0124(13)
C69 0.0383(17) 0.067(2) 0.050(2) -0.0093(17) -0.0041(15) 0.0170(16)
C70 0.0309(15) 0.068(2) 0.050(2) -0.0208(17) 0.0024(14) 0.0014(15)
C71 0.0396(17) 0.054(2) 0.0492(19) -0.0164(16) 0.0090(14) -0.0067(15)
C72 0.0363(15) 0.0427(18) 0.0396(17) -0.0109(13) 0.0032(13) 0.0036(13)
C73 0.0552(19) 0.0423(18) 0.0311(16) -0.0010(13) 0.0081(14) 0.0039(15)
C74 0.060(2) 0.0433(18) 0.0461(19) -0.0065(15) 0.0182(16) -0.0052(16)
C75 0.0403(17) 0.052(2) 0.0420(18) -0.0011(15) 0.0022(14) 0.0055(14)
C76 0.109(4) 0.076(3) 0.185(6) 0.036(4) 0.113(4) 0.029(3)
C77 0.0457(18) 0.0488(19) 0.0465(19) -0.0026(15) 0.0176(14) -0.0179(15)
C78 0.061(2) 0.060(2) 0.0381(18) 0.0002(16) 0.0232(16) -0.0168(17)
C79 0.0462(17) 0.0350(16) 0.0370(16) -0.0021(13) 0.0030(13) -0.0049(13)
C80 0.0332(16) 0.067(2) 0.062(2) -0.0251(19) 0.0055(15) 0.0046(15)
Li1 0.035(2) 0.041(3) 0.029(2) -0.002(2) 0.0084(19) 0.004(2)
Li2 0.033(2) 0.038(3) 0.029(2) 0.001(2) 0.0035(18) -0.005(2)
O1 0.0190(8) 0.0407(11) 0.0366(10) 0.0004(8) 0.0032(7) -0.0046(7)
O4 0.0289(9) 0.0457(11) 0.0253(10) -0.0065(8) 0.0053(8) -0.0025(8)
O7 0.0443(11) 0.0280(10) 0.0418(12) -0.0038(9) 0.0147(9) 0.0047(8)
Li3 0.050(4) 0.021(3) 0.027(4) 0.005(3) 0.017(3) 0.006(3)
C83 0.069(4) 0.056(4) 0.066(4) 0.002(3) 0.011(3) 0.003(3)
O14 0.045(2) 0.042(2) 0.051(2) 0.0173(17) 0.0052(17) -0.0083(17)
C81 0.155(9) 0.139(9) 0.138(9) 0.029(7) 0.000(8) 0.013(8)
C82 0.040(3) 0.058(4) 0.046(3) 0.006(3) 0.017(2) -0.011(3)
O15 0.061(3) 0.055(3) 0.075(3) 0.018(2) 0.025(3) -0.014(2)
C84 0.059(4) 0.124(7) 0.156(8) 0.089(6) 0.047(6) 0.030(4)
Li3' 0.066(8) 0.064(8) 0.073(8) -0.004(7) 0.011(7) -0.003(7)
C83' 0.056(5) 0.039(4) 0.053(5) 0.002(4) 0.016(4) 0.001(4)
O14' 0.025(3) 0.040(3) 0.047(3) 0.003(2) 0.006(2) -0.009(2)
C81' 0.105(8) 0.105(8) 0.086(7) 0.004(7) 0.025(6) 0.006(7)
C82' 0.055(6) 0.087(7) 0.037(5) -0.007(5) -0.003(4) 0.033(5)
O15' 0.079(5) 0.095(6) 0.109(6) 0.008(5) -0.014(4) 0.000(4)
C84' 0.059(6) 0.069(6) 0.063(6) 0.007(5) -0.023(5) 0.009(5)

loop_
_atom_type_symbol
_atom_type_description
_atom_type_scat_dispersion_real
_atom_type_scat_dispersion_imag
_atom_type_scat_source
C C 0.0033 0.0016 'International Tables Vol C Tables 4.2.6.8 and 6.1.1.4'
H H 0.0000 0.0000 'International Tables Vol C Tables 4.2.6.8 and 6.1.1.4'
Li Li -0.0003 0.0001 'International Tables Vol C Tables 4.2.6.8 and 6.1.1.4'
O O 0.0106 0.0060 'International Tables Vol C Tables 4.2.6.8 and 6.1.1.4'
Si Si 0.0817 0.0704 'International Tables Vol C Tables 4.2.6.8 and 6.1.1.4'
Eu Eu -0.1578 3.6682 'International Tables Vol C Tables 4.2.6.8 and 6.1.1.4'

loop_
_geom_angle_atom_site_label_1
_geom_angle_atom_site_label_2
_geom_angle_atom_site_label_3
_geom_angle
O1 Eu O7 88.79(7)
O1 Eu O4 84.78(7)
O7 Eu O4 73.94(7)
O1 Eu O9 117.50(7)
O7 Eu O9 85.53(7)
O4 Eu O9 149.62(7)
O1 Eu O6 134.01(7)
O7 Eu O6 128.94(7)
O4 Eu O6 82.72(7)
O9 Eu O6 93.65(7)
O1 Eu O3 82.07(6)
O7 Eu O3 151.61(7)
O4 Eu O3 131.28(6)
O9 Eu O3 75.23(6)
O6 Eu O3 73.86(6)
O1 Eu Li3' 55.2(4)
O7 Eu Li3' 47.6(4)
O4 Eu Li3' 45.7(4)
O9 Eu Li3' 129.3(4)
O6 Eu Li3' 128.5(4)
O3 Eu Li3' 136.4(4)
O1 Eu Li1 104.96(10)
O7 Eu Li1 121.36(10)
O4 Eu Li1 161.33(10)
O9 Eu Li1 37.31(10)
O6 Eu Li1 79.08(10)
O3 Eu Li1 38.18(10)
Li3' Eu Li1 152.2(4)
O1 Eu Li3 74.96(15)
O7 Eu Li3 38.34(14)
O4 Eu Li3 38.37(15)
O9 Eu Li3 123.73(14)
O6 Eu Li3 116.41(16)
O3 Eu Li3 155.25(14)
Li3' Eu Li3 19.8(4)
Li1 Eu Li3 159.19(17)
O1 Eu Li2 111.85(10)
O7 Eu Li2 159.08(10)
O4 Eu Li2 110.03(10)
O9 Eu Li2 81.93(10)
O6 Eu Li2 36.27(10)
O3 Eu Li2 37.63(9)
Li3' Eu Li2 148.6(4)
Li1 Eu Li2 51.72(12)
Li3 Eu Li2 148.27(17)
O1 Eu Si1 16.77(5)
O7 Eu Si1 98.82(5)
O4 Eu Si1 100.44(5)
O9 Eu Si1 104.72(5)
O6 Eu Si1 130.16(5)
O3 Eu Si1 67.11(4)
Li3' Eu Si1 71.3(4)
Li1 Eu Si1 88.24(9)
Li3 Eu Si1 91.05(15)
Li2 Eu Si1 100.51(9)
O1 Eu Si4 133.31(5)
O7 Eu Si4 113.45(5)
O4 Eu Si4 64.90(5)
O9 Eu Si4 105.23(5)
O6 Eu Si4 19.32(4)
O3 Eu Si4 91.93(4)
Li3' Eu Si4 110.3(4)
Li1 Eu Si4 97.52(9)
Li3 Eu Si4 97.11(16)
Li2 Eu Si4 54.86(8)
Si1 Eu Si4 137.11(2)
O1 Si1 O2 110.38(10)
O1 Si1 C7 111.07(12)
O2 Si1 C7 107.56(12)
O1 Si1 C1 111.37(13)
O2 Si1 C1 108.09(12)
C7 Si1 C1 108.23(13)
O1 Si1 Eu 23.62(7)
O2 Si1 Eu 90.65(7)
C7 Si1 Eu 106.97(9)
C1 Si1 Eu 132.23(11)
O3 Si2 O2 112.59(10)
O3 Si2 C19 108.04(11)
O2 Si2 C19 109.61(11)
O3 Si2 C13 114.30(11)
O2 Si2 C13 103.78(12)
C19 Si2 C13 108.37(12)
O3 Si2 Li2 33.93(11)
O2 Si2 Li2 141.67(12)
C19 Si2 Li2 79.28(12)
C13 Si2 Li2 108.49(13)
O4 Si3 O5 110.92(10)
O4 Si3 C25 111.38(12)
O5 Si3 C25 106.77(11)
O4 Si3 C31 111.60(12)
O5 Si3 C31 106.07(11)
C25 Si3 C31 109.86(12)
O4 Si3 Li3 31.12(15)
O5 Si3 Li3 132.43(15)
C25 Si3 Li3 114.02(16)
C31 Si3 Li3 82.47(16)
O4 Si3 Eu 24.58(7)
O5 Si3 Eu 87.22(7)
C25 Si3 Eu 114.61(9)
C31 Si3 Eu 127.17(9)
Li3 Si3 Eu 54.40(13)
O6 Si4 O5 112.54(10)
O6 Si4 C37 110.35(11)
O5 Si4 C37 107.60(11)
O6 Si4 C43 113.98(11)
O5 Si4 C43 104.47(11)
C37 Si4 C43 107.51(12)
O6 Si4 Li2 27.47(11)
O5 Si4 Li2 122.64(11)
C37 Si4 Li2 122.49(12)
C43 Si4 Li2 86.51(12)
O6 Si4 Eu 28.99(7)
O5 Si4 Eu 88.87(7)
C37 Si4 Eu 104.24(9)
C43 Si4 Eu 139.54(8)
Li2 Si4 Eu 55.06(9)
O7 Si5 O8 111.40(11)
O7 Si5 C49 111.73(12)
O8 Si5 C49 109.94(13)
O7 Si5 C55 111.49(12)
O8 Si5 C55 104.48(12)
C49 Si5 C55 107.49(14)
O7 Si5 Li3 29.43(15)
O8 Si5 Li3 139.15(15)
C49 Si5 Li3 100.96(18)
C55 Si5 Li3 90.47(16)
O7 Si5 Eu 26.03(7)
O8 Si5 Eu 85.42(7)
C49 Si5 Eu 125.27(10)
C55 Si5 Eu 119.16(9)
Li3 Si5 Eu 54.55(13)
O9 Si6 O8 112.08(10)
O9 Si6 C67 111.37(12)
O8 Si6 C67 106.61(12)
O9 Si6 C61 113.11(11)
O8 Si6 C61 105.09(12)
C67 Si6 C61 108.16(12)
O9 Si6 Eu 27.46(7)
O8 Si6 Eu 84.63(7)
C67 Si6 Eu 122.92(9)
C61 Si6 Eu 122.78(9)
Si2 O2 Si1 132.05(13)
Si2 O3 Li2 118.15(18)
Si2 O3 Li1 129.80(17)
Li2 O3 Li1 90.5(2)
Si2 O3 Eu 126.94(9)
Li2 O3 Eu 90.51(16)
Li1 O3 Eu 89.74(16)
Si4 O5 Si3 134.16(12)
Si4 O6 Li2 129.32(18)
Si4 O6 Eu 131.69(10)
Li2 O6 Eu 95.96(16)
Si6 O8 Si5 137.96(12)
Si6 O9 Li1 130.74(17)
Si6 O9 Eu 134.02(11)
Li1 O9 Eu 94.81(15)
C73 O10 C75 113.8(2)
C73 O10 Li1 130.2(2)
C75 O10 Li1 115.7(2)
C74 O11 C76 110.3(4)
C77 O12 C79 113.0(2)
C77 O12 Li2 111.9(2)
C79 O12 Li2 127.1(2)
C78 O13 C80 112.2(3)
C78 O13 Li2 102.4(2)
C80 O13 Li2 112.6(2)
C78 O13 Li1 122.2(2)
C80 O13 Li1 120.6(2)
Li2 O13 Li1 78.39(18)
C2 C1 C6 117.2(3)
C2 C1 Si1 121.7(2)
C6 C1 Si1 120.8(3)
C1 C2 C3 120.6(3)
C1 C2 H2 119.7
C3 C2 H2 119.7
C4 C3 C2 120.0(4)
C4 C3 H3 120.0
C2 C3 H3 120.0
C5 C4 C3 120.3(3)
C5 C4 H4 119.9
C3 C4 H4 119.9
C4 C5 C6 120.2(4)
C4 C5 H5 119.9
C6 C5 H5 119.9
C5 C6 C1 121.6(4)
C5 C6 H6 119.2
C1 C6 H6 119.2
C12 C7 C8 117.2(3)
C12 C7 Si1 119.8(2)
C8 C7 Si1 122.9(2)
C9 C8 C7 121.2(3)
C9 C8 H8 119.4
C7 C8 H8 119.4
C10 C9 C8 120.1(3)
C10 C9 H9 119.9
C8 C9 H9 119.9
C9 C10 C11 120.2(3)
C9 C10 H10 119.9
C11 C10 H10 119.9
C12 C11 C10 119.8(3)
C12 C11 H11 120.1
C10 C11 H11 120.1
C11 C12 C7 121.5(3)
C11 C12 H12 119.2
C7 C12 H12 119.2
C14 C13 C18 116.8(3)
C14 C13 Si2 121.5(2)
C18 C13 Si2 121.8(2)
C15 C14 C13 122.1(3)
C15 C14 H14 119.0
C13 C14 H14 119.0
C16 C15 C14 120.2(4)
C16 C15 H15 119.9
C14 C15 H15 119.9
C17 C16 C15 119.4(3)
C17 C16 H16 120.3
C15 C16 H16 120.3
C16 C17 C18 120.6(3)
C16 C17 H17 119.7
C18 C17 H17 119.7
C17 C18 C13 121.0(3)
C17 C18 H18 119.5
C13 C18 H18 119.5
C20 C19 C24 116.7(3)
C20 C19 Si2 122.3(2)
C24 C19 Si2 121.0(2)
C19 C20 C21 121.0(3)
C19 C20 H20 119.5
C21 C20 H20 119.5
C22 C21 C20 120.6(3)
C22 C21 H21 119.7
C20 C21 H21 119.7
C21 C22 C23 120.2(3)
C21 C22 H22 119.9
C23 C22 H22 119.9
C22 C23 C24 118.6(3)
C22 C23 H23 120.7
C24 C23 H23 120.7
C23 C24 C19 123.0(3)
C23 C24 H24 118.5
C19 C24 H24 118.5
C26 C25 C30 117.3(2)
C26 C25 Si3 120.4(2)
C30 C25 Si3 122.3(2)
C27 C26 C25 121.1(3)
C27 C26 H26 119.4
C25 C26 H26 119.4
C28 C27 C26 120.4(3)
C28 C27 H27 119.8
C26 C27 H27 119.8
C29 C28 C27 119.7(3)
C29 C28 H28 120.2
C27 C28 H28 120.2
C28 C29 C30 120.0(3)
C28 C29 H29 120.0
C30 C29 H29 120.0
C29 C30 C25 121.6(3)
C29 C30 H30 119.2
C25 C30 H30 119.2
C32 C31 C36 115.4(3)
C32 C31 Si3 119.6(3)
C36 C31 Si3 125.0(2)
C31 C32 C33 121.3(4)
C31 C32 H32 119.3
C33 C32 H32 119.3
C34 C33 C32 121.7(5)
C34 C33 H33 119.1
C32 C33 H33 119.1
C35 C34 C33 118.9(4)
C35 C34 H34 120.6
C33 C34 H34 120.6
C34 C35 C36 119.6(4)
C34 C35 H35 120.2
C36 C35 H35 120.2
C31 C36 C35 123.1(3)
C31 C36 H36 118.5
C35 C36 H36 118.5
C42 C37 C38 116.8(3)
C42 C37 Si4 123.3(2)
C38 C37 Si4 119.9(2)
C39 C38 C37 120.4(3)
C39 C38 H38 119.8
C37 C38 H38 119.8
C40 C39 C38 122.1(3)
C40 C39 H39 119.0
C38 C39 H39 119.0
C39 C40 C41 118.8(3)
C39 C40 H40 120.6
C41 C40 H40 120.6
C40 C41 C42 120.0(3)
C40 C41 H41 120.0
C42 C41 H41 120.0
C37 C42 C41 121.9(3)
C37 C42 H42 119.1
C41 C42 H42 119.1
C44 C43 C48 117.0(3)
C44 C43 Si4 121.3(2)
C48 C43 Si4 121.7(2)
C45 C44 C43 121.3(3)
C45 C44 H44 119.4
C43 C44 H44 119.4
C46 C45 C44 120.5(3)
C46 C45 H45 119.8
C44 C45 H45 119.8
C47 C46 C45 119.8(3)
C47 C46 H46 120.1
C45 C46 H46 120.1
C46 C47 C48 119.9(3)
C46 C47 H47 120.0
C48 C47 H47 120.0
C47 C48 C43 121.5(3)
C47 C48 H48 119.2
C43 C48 H48 119.2
C54 C49 C50 116.4(3)
C54 C49 Si5 120.4(2)
C50 C49 Si5 123.1(3)
C49 C50 C51 121.3(4)
C49 C50 H50 119.3
C51 C50 H50 119.3
C52 C51 C50 120.1(4)
C52 C51 H51 120.0
C50 C51 H51 120.0
C53 C52 C51 120.0(4)
C53 C52 H52 120.0
C51 C52 H52 120.0
C52 C53 C54 120.1(4)
C52 C53 H53 119.9
C54 C53 H53 119.9
C49 C54 C53 122.0(3)
C49 C54 H54 119.0
C53 C54 H54 119.0
C60 C55 C56 116.7(3)
C60 C55 Si5 119.3(2)
C56 C55 Si5 124.0(2)
C57 C56 C55 121.9(3)
C57 C56 H56 119.1
C55 C56 H56 119.1
C58 C57 C56 120.0(3)
C58 C57 H57 120.0
C56 C57 H57 120.0
C57 C58 C59 120.2(4)
C57 C58 H58 119.9
C59 C58 H58 119.9
C58 C59 C60 119.6(4)
C58 C59 H59 120.2
C60 C59 H59 120.2
C55 C60 C59 121.7(3)
C55 C60 H60 119.2
C59 C60 H60 119.2
C66 C61 C62 117.3(3)
C66 C61 Si6 123.4(2)
C62 C61 Si6 119.2(2)
C66 C61 H61 121.3
C62 C61 H61 121.3
Si6 C61 H61 2.2
C61 C62 C63 121.2(3)
C61 C62 H62 119.4
C63 C62 H62 119.4
C64 C63 C62 120.5(3)
C64 C63 H63 119.7
C62 C63 H63 119.7
C63 C64 C65 119.5(3)
C63 C64 H64 120.3
C65 C64 H64 120.3
C64 C65 C66 120.1(3)
C64 C65 H65 120.0
C66 C65 H65 120.0
C61 C66 C65 121.4(3)
C61 C66 H66 119.3
C65 C66 H66 119.3
C68 C67 C72 116.7(3)
C68 C67 Si6 122.1(2)
C72 C67 Si6 121.2(2)
C67 C68 C69 121.3(3)
C67 C68 H68 119.3
C69 C68 H68 119.3
C70 C69 C68 120.5(3)
C70 C69 H69 119.7
C68 C69 H69 119.7
C69 C70 C71 119.5(3)
C69 C70 H70 120.3
C71 C70 H70 120.3
C70 C71 C72 120.1(3)
C70 C71 H71 119.9
C72 C71 H71 119.9
C71 C72 C67 121.9(3)
C71 C72 H72 119.1
C67 C72 H72 119.1
O10 C73 C74 113.6(3)
O10 C73 H73A 108.8
C74 C73 H73A 108.8
O10 C73 H73B 108.8
C74 C73 H73B 108.8
H73A C73 H73B 107.7
O11 C74 C73 109.3(3)
O11 C74 H74A 109.8
C73 C74 H74A 109.8
O11 C74 H74B 109.8
C73 C74 H74B 109.8
H74A C74 H74B 108.3
O10 C75 H75A 109.5
O10 C75 H75B 109.5
H75A C75 H75B 109.5
O10 C75 H75C 109.5
H75A C75 H75C 109.5
H75B C75 H75C 109.5
O11 C76 H76A 109.5
O11 C76 H76B 109.5
H76A C76 H76B 109.5
O11 C76 H76C 109.5
H76A C76 H76C 109.5
H76B C76 H76C 109.5
O12 C77 C78 107.5(2)
O12 C77 H77A 110.2
C78 C77 H77A 110.2
O12 C77 H77B 110.2
C78 C77 H77B 110.2
H77A C77 H77B 108.5
O13 C78 C77 111.9(3)
O13 C78 H78A 109.2
C77 C78 H78A 109.2
O13 C78 H78B 109.2
C77 C78 H78B 109.2
H78A C78 H78B 107.9
O12 C79 H79A 109.5
O12 C79 H79B 109.5
H79A C79 H79B 109.5
O12 C79 H79C 109.5
H79A C79 H79C 109.5
H79B C79 H79C 109.5
O13 C80 H80A 109.5
O13 C80 H80B 109.5
H80A C80 H80B 109.5
O13 C80 H80C 109.5
H80A C80 H80C 109.5
H80B C80 H80C 109.5
O9 Li1 O10 116.5(3)
O9 Li1 O3 99.5(2)
O10 Li1 O3 112.0(2)
O9 Li1 O13 112.3(2)
O10 Li1 O13 118.9(2)
O3 Li1 O13 93.2(2)
O9 Li1 Li2 101.8(2)
O10 Li1 Li2 139.4(3)
O3 Li1 Li2 44.50(15)
O13 Li1 Li2 50.78(15)
O9 Li1 Eu 47.88(12)
O10 Li1 Eu 134.7(2)
O3 Li1 Eu 52.07(12)
O13 Li1 Eu 105.03(18)
Li2 Li1 Eu 64.31(13)
O6 Li2 O3 99.5(2)
O6 Li2 O12 137.0(3)
O3 Li2 O12 121.5(3)
O6 Li2 O13 107.8(2)
O3 Li2 O13 93.8(2)
O12 Li2 O13 83.47(18)
O6 Li2 Li1 98.6(2)
O3 Li2 Li1 45.04(15)
O12 Li2 Li1 118.8(2)
O13 Li2 Li1 50.84(15)
O6 Li2 Si2 116.5(2)
O3 Li2 Si2 27.92(9)
O12 Li2 Si2 97.99(19)
O13 Li2 Si2 107.32(18)
Li1 Li2 Si2 67.51(14)
O6 Li2 Si4 23.21(9)
O3 Li2 Si4 121.0(2)
O12 Li2 Si4 113.85(19)
O13 Li2 Si4 111.82(19)
Li1 Li2 Si4 119.47(19)
Si2 Li2 Si4 131.36(15)
O6 Li2 Eu 47.76(12)
O3 Li2 Eu 51.86(12)
O12 Li2 Eu 169.1(2)
O13 Li2 Eu 104.79(18)
Li1 Li2 Eu 63.97(14)
Si2 Li2 Eu 72.97(10)
Si4 Li2 Eu 70.09(10)
Si1 O1 Eu 139.61(11)
Si1 O1 Li3' 146.3(5)
Eu O1 Li3' 71.3(4)
Si3 O4 Li3' 145.6(6)
Si3 O4 Li3 124.0(2)
Li3' O4 Li3 33.6(6)
Si3 O4 Eu 138.78(11)
Li3' O4 Eu 75.0(6)
Li3 O4 Eu 94.5(2)
Si5 O7 Li3 127.0(2)
Si5 O7 Li3' 148.5(5)
Li3 O7 Li3' 33.0(6)
Si5 O7 Eu 136.34(11)
Li3 O7 Eu 94.7(2)
Li3' O7 Eu 74.0(5)
O7 Li3 O4 90.4(3)
O7 Li3 O14 119.9(4)
O4 Li3 O14 137.4(4)
O7 Li3 O15 124.7(4)
O4 Li3 O15 113.5(4)
O14 Li3 O15 75.0(3)
O7 Li3 C81 124.1(5)
O4 Li3 C81 145.3(5)
O14 Li3 C81 24.1(3)
O15 Li3 C81 51.8(4)
O7 Li3 Si3 110.2(3)
O4 Li3 Si3 24.85(13)
O14 Li3 Si3 112.7(3)
O15 Li3 Si3 110.2(3)
C81 Li3 Si3 122.8(4)
O7 Li3 Eu 46.94(16)
O4 Li3 Eu 47.17(16)
O14 Li3 Eu 164.3(3)
O15 Li3 Eu 118.7(3)
C81 Li3 Eu 163.9(4)
Si3 Li3 Eu 71.33(16)
O7 Li3 Si5 23.55(12)
O4 Li3 Si5 109.6(3)
O14 Li3 Si5 96.4(3)
O15 Li3 Si5 123.4(4)
C81 Li3 Si5 103.4(4)
Si3 Li3 Si5 124.1(3)
Eu Li3 Si5 69.98(15)
C81 O14 C83 120.5(8)
C81 O14 Li3 113.2(8)
C83 O14 Li3 126.3(4)
O14 C81 C82 126.6(12)
O14 C81 Li3 42.7(6)
C82 C81 Li3 85.8(7)
O14 C81 H81A 105.7
C82 C81 H81A 105.7
Li3 C81 H81A 136.8
O14 C81 H81B 105.7
C82 C81 H81B 105.7
Li3 C81 H81B 110.5
H81A C81 H81B 106.1
O15 C82 C81 104.8(7)
O15 C82 H82A 110.8
C81 C82 H82A 110.8
O15 C82 H82B 110.8
C81 C82 H82B 110.8
H82A C82 H82B 108.9
C82 O15 C84 104.1(6)
C82 O15 Li3 117.5(5)
C84 O15 Li3 129.9(5)
O4 Li3' O7 90.0(7)
O4 Li3' O14' 108.4(9)
O7 Li3' O14' 109.3(9)
O4 Li3' O1 93.2(7)
O7 Li3' O1 95.7(7)
O14' Li3' O1 146.4(9)
O4 Li3' Eu 59.2(5)
O7 Li3' Eu 58.4(4)
O14' Li3' Eu 160.1(10)
O1 Li3' Eu 53.5(4)
O4 Li3' C81' 112.4(9)
O7 Li3' C81' 139.5(9)
O14' Li3' C81' 32.9(4)
O1 Li3' C81' 115.2(8)
Eu Li3' C81' 162.1(9)
O14' C83' H83D 109.5
O14' C83' H83E 109.5
H83D C83' H83E 109.5
O14' C83' H83F 109.5
H83D C83' H83F 109.5
H83E C83' H83F 109.5
C81' O14' C83' 91.4(8)
C81' O14' Li3' 100.4(9)
C83' O14' Li3' 165.1(7)
C82' C81' O14' 118.2(12)
C82' C81' Li3' 86.0(11)
O14' C81' Li3' 46.7(7)
C82' C81' H81C 107.8
O14' C81' H81C 107.8
Li3' C81' H81C 154.1
C82' C81' H81D 107.8
O14' C81' H81D 107.8
Li3' C81' H81D 88.5
H81C C81' H81D 107.1
C81' C82' O15' 100.1(13)
C81' C82' H82C 111.7
O15' C82' H82C 111.7
C81' C82' H82D 111.7
O15' C82' H82D 111.7
H82C C82' H82D 109.5
C84' O15' C82' 112.5(9)
O15' C84' H84D 109.5
O15' C84' H84E 109.5
H84D C84' H84E 109.5
O15' C84' H84F 109.5
H84D C84' H84F 109.5
H84E C84' H84F 109.5

loop_
_geom_bond_atom_site_label_1
_geom_bond_atom_site_label_2
_geom_bond_distance
Eu O1 2.2023(18)
Eu O7 2.301(2)
Eu O4 2.3081(19)
Eu O9 2.3372(18)
Eu O6 2.3442(18)
Eu O3 2.4767(17)
Eu Li3' 2.596(18)
Eu Li1 3.140(5)
Eu Li3 3.138(7)
Eu Li2 3.149(5)
Eu Si1 3.5617(11)
Eu Si4 3.6119(12)
Si1 O1 1.586(2)
Si1 O2 1.645(2)
Si1 C7 1.873(3)
Si1 C1 1.871(3)
Si2 O3 1.6131(18)
Si2 O2 1.6294(19)
Si2 C19 1.873(3)
Si2 C13 1.881(3)
Si2 Li2 3.038(5)
Si3 O4 1.589(2)
Si3 O5 1.6418(19)
Si3 C25 1.866(3)
Si3 C31 1.872(3)
Si3 Li3 3.133(8)
Si4 O6 1.6003(19)
Si4 O5 1.6327(19)
Si4 C37 1.872(3)
Si4 C43 1.880(3)
Si4 Li2 3.141(5)
Si5 O7 1.588(2)
Si5 O8 1.642(2)
Si5 C49 1.865(3)
Si5 C55 1.880(3)
Si5 Li3 3.174(7)
Si6 O9 1.6105(19)
Si6 O8 1.635(2)
Si6 C67 1.875(3)
Si6 C61 1.894(3)
O3 Li2 1.923(5)
O3 Li1 1.941(5)
O6 Li2 1.873(5)
O9 Li1 1.910(5)
O10 C73 1.419(4)
O10 C75 1.432(4)
O10 Li1 1.914(5)
O11 C74 1.396(4)
O11 C76 1.437(5)
O12 C77 1.428(3)
O12 C79 1.434(3)
O12 Li2 1.966(5)
O13 C78 1.432(4)
O13 C80 1.432(4)
O13 Li2 2.170(5)
O13 Li1 2.171(5)
C1 C2 1.385(5)
C1 C6 1.400(4)
C2 C3 1.396(5)
C2 H2 0.9500
C3 C4 1.382(6)
C3 H3 0.9500
C4 C5 1.346(6)
C4 H4 0.9500
C5 C6 1.383(5)
C5 H5 0.9500
C6 H6 0.9500
C7 C12 1.394(4)
C7 C8 1.394(4)
C8 C9 1.381(5)
C8 H8 0.9500
C9 C10 1.366(5)
C9 H9 0.9500
C10 C11 1.377(5)
C10 H10 0.9500
C11 C12 1.375(4)
C11 H11 0.9500
C12 H12 0.9500
C13 C14 1.395(4)
C13 C18 1.395(4)
C14 C15 1.376(5)
C14 H14 0.9500
C15 C16 1.376(6)
C15 H15 0.9500
C16 C17 1.372(6)
C16 H16 0.9500
C17 C18 1.392(5)
C17 H17 0.9500
C18 H18 0.9500
C19 C20 1.393(4)
C19 C24 1.392(4)
C20 C21 1.391(4)
C20 H20 0.9500
C21 C22 1.371(5)
C21 H21 0.9500
C22 C23 1.382(5)
C22 H22 0.9500
C23 C24 1.387(4)
C23 H23 0.9500
C24 H24 0.9500
C25 C26 1.392(4)
C25 C30 1.398(4)
C26 C27 1.385(4)
C26 H26 0.9500
C27 C28 1.382(4)
C27 H27 0.9500
C28 C29 1.372(4)
C28 H28 0.9500
C29 C30 1.386(4)
C29 H29 0.9500
C30 H30 0.9500
C31 C32 1.367(5)
C31 C36 1.377(4)
C32 C33 1.374(6)
C32 H32 0.9500
C33 C34 1.352(7)
C33 H33 0.9500
C34 C35 1.336(6)
C34 H34 0.9500
C35 C36 1.385(5)
C35 H35 0.9500
C36 H36 0.9500
C37 C42 1.384(4)
C37 C38 1.393(4)
C38 C39 1.378(5)
C38 H38 0.9500
C39 C40 1.356(5)
C39 H39 0.9500
C40 C41 1.365(5)
C40 H40 0.9500
C41 C42 1.390(4)
C41 H41 0.9500
C42 H42 0.9500
C43 C44 1.392(4)
C43 C48 1.393(4)
C44 C45 1.383(4)
C44 H44 0.9500
C45 C46 1.372(5)
C45 H45 0.9500
C46 C47 1.370(5)
C46 H46 0.9500
C47 C48 1.389(4)
C47 H47 0.9500
C48 H48 0.9500
C49 C54 1.384(4)
C49 C50 1.385(5)
C50 C51 1.396(6)
C50 H50 0.9500
C51 C52 1.359(7)
C51 H51 0.9500
C52 C53 1.352(6)
C52 H52 0.9500
C53 C54 1.385(5)
C53 H53 0.9500
C54 H54 0.9500
C55 C60 1.387(5)
C55 C56 1.392(4)
C56 C57 1.384(5)
C56 H56 0.9500
C57 C58 1.358(6)
C57 H57 0.9500
C58 C59 1.376(6)
C58 H58 0.9500
C59 C60 1.389(5)
C59 H59 0.9500
C60 H60 0.9500
C61 C66 1.381(4)
C61 C62 1.385(4)
C61 H61 0.9500
C62 C63 1.381(5)
C62 H62 0.9500
C63 C64 1.362(5)
C63 H63 0.9500
C64 C65 1.370(5)
C64 H64 0.9500
C65 C66 1.384(4)
C65 H65 0.9500
C66 H66 0.9500
C67 C68 1.393(4)
C67 C72 1.393(4)
C68 C69 1.398(4)
C68 H68 0.9500
C69 C70 1.367(5)
C69 H69 0.9500
C70 C71 1.375(5)
C70 H70 0.9500
C71 C72 1.391(4)
C71 H71 0.9500
C72 H72 0.9500
C73 C74 1.489(4)
C73 H73A 0.9900
C73 H73B 0.9900
C74 H74A 0.9900
C74 H74B 0.9900
C75 H75A 0.9800
C75 H75B 0.9800
C75 H75C 0.9800
C76 H76A 0.9800
C76 H76B 0.9800
C76 H76C 0.9800
C77 C78 1.501(5)
C77 H77A 0.9900
C77 H77B 0.9900
C78 H78A 0.9900
C78 H78B 0.9900
C79 H79A 0.9800
C79 H79B 0.9800
C79 H79C 0.9800
C80 H80A 0.9800
C80 H80B 0.9800
C80 H80C 0.9800
Li1 Li2 2.743(7)
O1 Li3' 2.25(2)
O4 Li3' 1.925(18)
O4 Li3 1.954(8)
O7 Li3 1.953(7)
O7 Li3' 1.993(18)
Li3 O14 2.041(8)
Li3 O15 2.119(9)
Li3 C81 2.764(17)
C83 O14 1.433(7)
C83 H83A 0.9800
C83 H83B 0.9800
C83 H83C 0.9800
O14 C81 1.227(13)
C81 C82 1.417(15)
C81 H81A 0.9900
C81 H81B 0.9900
C82 O15 1.375(7)
C82 H82A 0.9900
C82 H82B 0.9900
O15 C84 1.521(11)
C84 H84A 0.9800
C84 H84B 0.9800
C84 H84C 0.9800
Li3' O14' 2.003(19)
Li3' C81' 2.71(2)
C83' O14' 1.597(10)
C83' H83D 0.9800
C83' H83E 0.9800
C83' H83F 0.9800
O14' C81' 1.495(13)
C81' C82' 1.328(18)
C81' H81C 0.9900
C81' H81D 0.9900
C82' O15' 1.508(14)
C82' H82C 0.9900
C82' H82D 0.9900
O15' C84' 1.436(10)
C84' H84D 0.9800
C84' H84E 0.9800
C84' H84F 0.9800

loop_
_geom_torsion_atom_site_label_1
_geom_torsion_atom_site_label_2
_geom_torsion_atom_site_label_3
_geom_torsion_atom_site_label_4
_geom_torsion
O7 Eu Si1 O1 53.90(18)
O4 Eu Si1 O1 -21.27(18)
O9 Eu Si1 O1 141.56(18)
O6 Eu Si1 O1 -110.52(18)
O3 Eu Si1 O1 -151.84(18)
Li3' Eu Si1 O1 14.5(5)
Li1 Eu Si1 O1 175.4(2)
Li3 Eu Si1 O1 16.2(2)
Li2 Eu Si1 O1 -134.12(19)
Si4 Eu Si1 O1 -85.46(18)
O1 Eu Si1 O2 147.5(2)
O7 Eu Si1 O2 -158.59(9)
O4 Eu Si1 O2 126.24(9)
O9 Eu Si1 O2 -70.93(9)
O6 Eu Si1 O2 36.99(10)
O3 Eu Si1 O2 -4.33(9)
Li3' Eu Si1 O2 162.0(4)
Li1 Eu Si1 O2 -37.12(12)
Li3 Eu Si1 O2 163.68(16)
Li2 Eu Si1 O2 13.39(11)
Si4 Eu Si1 O2 62.05(8)
O1 Eu Si1 C7 -103.9(2)
O7 Eu Si1 C7 -50.00(11)
O4 Eu Si1 C7 -125.16(10)
O9 Eu Si1 C7 37.66(11)
O6 Eu Si1 C7 145.59(11)
O3 Eu Si1 C7 104.27(10)
Li3' Eu Si1 C7 -89.4(4)
Li1 Eu Si1 C7 71.48(13)
Li3 Eu Si1 C7 -87.72(17)
Li2 Eu Si1 C7 121.98(13)
Si4 Eu Si1 C7 170.65(9)
O1 Eu Si1 C1 32.1(2)
O7 Eu Si1 C1 85.96(14)
O4 Eu Si1 C1 10.80(14)
O9 Eu Si1 C1 173.62(14)
O6 Eu Si1 C1 -78.46(15)
O3 Eu Si1 C1 -119.78(14)
Li3' Eu Si1 C1 46.6(4)
Li1 Eu Si1 C1 -152.57(16)
Li3 Eu Si1 C1 48.24(19)
Li2 Eu Si1 C1 -102.06(16)
Si4 Eu Si1 C1 -53.40(14)
O1 Eu Si3 O4 52.45(18)
O7 Eu Si3 O4 -36.09(18)
O9 Eu Si3 O4 -113.77(19)
O6 Eu Si3 O4 -171.19(18)
O3 Eu Si3 O4 136.15(18)
Li3' Eu Si3 O4 6.3(5)
Li1 Eu Si3 O4 177.3(2)
Li3 Eu Si3 O4 -15.0(2)
Li2 Eu Si3 O4 164.82(19)
Si1 Eu Si3 O4 62.30(17)
Si4 Eu Si3 O4 -160.77(18)
O1 Eu Si3 O5 -142.59(8)
O7 Eu Si3 O5 128.87(8)
O4 Eu Si3 O5 164.96(19)
O9 Eu Si3 O5 51.19(11)
O6 Eu Si3 O5 -6.23(8)
O3 Eu Si3 O5 -58.89(8)
Li3' Eu Si3 O5 171.3(5)
Li1 Eu Si3 O5 -17.74(17)
Li3 Eu Si3 O5 149.95(18)
Li2 Eu Si3 O5 -30.22(11)
Si1 Eu Si3 O5 -132.74(7)
Si4 Eu Si3 O5 4.19(7)
O1 Eu Si3 C25 -35.41(10)
O7 Eu Si3 C25 -123.95(10)
O4 Eu Si3 C25 -87.9(2)
O9 Eu Si3 C25 158.37(12)
O6 Eu Si3 C25 100.95(10)
O3 Eu Si3 C25 48.29(10)
Li3' Eu Si3 C25 -81.5(5)
Li1 Eu Si3 C25 89.44(18)
Li3 Eu Si3 C25 -102.87(19)
Li2 Eu Si3 C25 76.96(13)
Si1 Eu Si3 C25 -25.56(9)
Si4 Eu Si3 C25 111.37(10)
O1 Eu Si3 C31 109.30(12)
O7 Eu Si3 C31 20.76(12)
O4 Eu Si3 C31 56.8(2)
O9 Eu Si3 C31 -56.92(14)
O6 Eu Si3 C31 -114.34(12)
O3 Eu Si3 C31 -167.00(12)
Li3' Eu Si3 C31 63.2(5)
Li1 Eu Si3 C31 -125.85(18)
Li3 Eu Si3 C31 41.8(2)
Li2 Eu Si3 C31 -138.33(14)
Si1 Eu Si3 C31 119.15(11)
Si4 Eu Si3 C31 -103.92(11)
O1 Eu Si3 Li3 67.46(18)
O7 Eu Si3 Li3 -21.09(17)
O4 Eu Si3 Li3 15.0(2)
O9 Eu Si3 Li3 -98.76(19)
O6 Eu Si3 Li3 -156.19(18)
O3 Eu Si3 Li3 151.16(17)
Li3' Eu Si3 Li3 21.3(5)
Li1 Eu Si3 Li3 -167.7(2)
Li2 Eu Si3 Li3 179.83(19)
Si1 Eu Si3 Li3 77.31(17)
Si4 Eu Si3 Li3 -145.76(17)
O1 Eu Si4 O6 -101.36(15)
O7 Eu Si4 O6 146.48(14)
O4 Eu Si4 O6 -155.93(14)
O9 Eu Si4 O6 54.77(14)
O3 Eu Si4 O6 -20.45(14)
Li3' Eu Si4 O6 -162.1(5)
Li1 Eu Si4 O6 17.48(16)
Li3 Eu Si4 O6 -177.36(18)
Li2 Eu Si4 O6 -13.54(16)
Si1 Eu Si4 O6 -78.07(13)
O1 Eu Si4 O5 44.39(10)
O7 Eu Si4 O5 -67.77(9)
O4 Eu Si4 O5 -10.19(9)
O9 Eu Si4 O5 -159.49(8)
O6 Eu Si4 O5 145.74(15)
O3 Eu Si4 O5 125.30(8)
Li3' Eu Si4 O5 -16.4(4)
Li1 Eu Si4 O5 163.22(11)
Li3 Eu Si4 O5 -31.62(15)
Li2 Eu Si4 O5 132.20(13)
Si1 Eu Si4 O5 67.67(8)
O1 Eu Si4 C37 152.26(11)
O7 Eu Si4 C37 40.11(10)
O4 Eu Si4 C37 97.69(11)
O9 Eu Si4 C37 -51.61(10)
O6 Eu Si4 C37 -106.38(16)
O3 Eu Si4 C37 -126.82(10)
Li3' Eu Si4 C37 91.5(4)
Li1 Eu Si4 C37 -88.90(13)
Li3 Eu Si4 C37 76.26(16)
Li2 Eu Si4 C37 -119.92(14)
Si1 Eu Si4 C37 175.55(9)
O1 Eu Si4 C43 -66.84(15)
O7 Eu Si4 C43 -179.00(14)
O4 Eu Si4 C43 -121.41(14)
O9 Eu Si4 C43 89.29(14)
O6 Eu Si4 C43 34.52(18)
O3 Eu Si4 C43 14.07(14)
Li3' Eu Si4 C43 -127.6(5)
Li1 Eu Si4 C43 52.00(16)
Li3 Eu Si4 C43 -142.84(18)
Li2 Eu Si4 C43 20.98(17)
Si1 Eu Si4 C43 -43.55(14)
O1 Eu Si4 Li2 -87.82(12)
O7 Eu Si4 Li2 160.02(12)
O4 Eu Si4 Li2 -142.39(12)
O9 Eu Si4 Li2 68.31(11)
O6 Eu Si4 Li2 13.54(16)
O3 Eu Si4 Li2 -6.91(11)
Li3' Eu Si4 Li2 -148.6(4)
Li1 Eu Si4 Li2 31.02(13)
Li3 Eu Si4 Li2 -163.82(17)
Si1 Eu Si4 Li2 -64.53(11)
O1 Eu Si5 O7 -52.04(19)
O4 Eu Si5 O7 32.44(18)
O9 Eu Si5 O7 -167.86(19)
O6 Eu Si5 O7 112.81(19)
O3 Eu Si5 O7 -141.32(19)
Li3' Eu Si5 O7 -8.1(5)
Li1 Eu Si5 O7 -160.5(2)
Li3 Eu Si5 O7 11.9(3)
Li2 Eu Si5 O7 156.0(2)
Si1 Eu Si5 O7 -68.05(18)
Si4 Eu Si5 O7 94.32(18)
O1 Eu Si5 O8 124.68(9)
O7 Eu Si5 O8 176.7(2)
O4 Eu Si5 O8 -150.84(9)
O9 Eu Si5 O8 8.86(9)
O6 Eu Si5 O8 -70.47(9)
O3 Eu Si5 O8 35.40(10)
Li3' Eu Si5 O8 168.6(5)
Li1 Eu Si5 O8 16.21(12)
Li3 Eu Si5 O8 -171.3(2)
Li2 Eu Si5 O8 -27.24(16)
Si1 Eu Si5 O8 108.67(8)
Si4 Eu Si5 O8 -88.96(8)
O1 Eu Si5 C49 13.44(14)
O7 Eu Si5 C49 65.5(2)
O4 Eu Si5 C49 97.92(14)
O9 Eu Si5 C49 -102.38(14)
O6 Eu Si5 C49 178.28(14)
O3 Eu Si5 C49 -75.84(15)
Li3' Eu Si5 C49 57.4(5)
Li1 Eu Si5 C49 -95.04(16)
Li3 Eu Si5 C49 77.4(2)
Li2 Eu Si5 C49 -138.48(19)
Si1 Eu Si5 C49 -2.58(13)
Si4 Eu Si5 C49 159.79(13)
O1 Eu Si5 C55 -131.28(12)
O7 Eu Si5 C55 -79.2(2)
O4 Eu Si5 C55 -46.80(11)
O9 Eu Si5 C55 112.90(12)
O6 Eu Si5 C55 33.57(12)
O3 Eu Si5 C55 139.44(12)
Li3' Eu Si5 C55 -87.3(5)
Li1 Eu Si5 C55 120.25(14)
Li3 Eu Si5 C55 -67.3(2)
Li2 Eu Si5 C55 76.80(18)
Si1 Eu Si5 C55 -147.29(10)
Si4 Eu Si5 C55 15.08(11)
O1 Eu Si5 Li3 -63.98(19)
O7 Eu Si5 Li3 -11.9(3)
O4 Eu Si5 Li3 20.50(19)
O9 Eu Si5 Li3 -179.80(19)
O6 Eu Si5 Li3 100.87(19)
O3 Eu Si5 Li3 -153.26(19)
Li3' Eu Si5 Li3 -20.0(5)
Li1 Eu Si5 Li3 -172.5(2)
Li2 Eu Si5 Li3 144.1(2)
Si1 Eu Si5 Li3 -79.99(19)
Si4 Eu Si5 Li3 82.38(19)
O1 Eu Si6 O9 95.17(16)
O7 Eu Si6 O9 171.06(16)
O4 Eu Si6 O9 -153.99(16)
O6 Eu Si6 O9 -61.81(16)
O3 Eu Si6 O9 12.38(15)
Li3' Eu Si6 O9 156.4(5)
Li1 Eu Si6 O9 5.25(18)
Li3 Eu Si6 O9 175.9(2)
Li2 Eu Si6 O9 -25.09(17)
Si1 Eu Si6 O9 79.30(15)
Si4 Eu Si6 O9 -80.82(15)
O1 Eu Si6 O8 -86.22(9)
O7 Eu Si6 O8 -10.33(9)
O4 Eu Si6 O8 24.62(10)
O9 Eu Si6 O8 178.61(17)
O6 Eu Si6 O8 116.81(9)
O3 Eu Si6 O8 -169.00(8)
Li3' Eu Si6 O8 -25.0(5)
Li1 Eu Si6 O8 -176.14(13)
Li3 Eu Si6 O8 -5.52(17)
Li2 Eu Si6 O8 153.53(11)
Si1 Eu Si6 O8 -102.09(7)
Si4 Eu Si6 O8 97.80(8)
O1 Eu Si6 C67 167.44(13)
O7 Eu Si6 C67 -116.66(13)
O4 Eu Si6 C67 -81.71(13)
O9 Eu Si6 C67 72.28(19)
O6 Eu Si6 C67 10.47(12)
O3 Eu Si6 C67 84.66(12)
Li3' Eu Si6 C67 -131.3(5)
Li1 Eu Si6 C67 77.53(16)
Li3 Eu Si6 C67 -111.9(2)
Li2 Eu Si6 C67 47.19(14)
Si1 Eu Si6 C67 151.57(12)
Si4 Eu Si6 C67 -8.54(12)
O1 Eu Si6 C61 18.28(13)
O7 Eu Si6 C61 94.18(13)
O4 Eu Si6 C61 129.13(13)
O9 Eu Si6 C61 -76.88(18)
O6 Eu Si6 C61 -138.69(12)
O3 Eu Si6 C61 -64.50(12)
Li3' Eu Si6 C61 79.5(5)
Li1 Eu Si6 C61 -71.63(16)
Li3 Eu Si6 C61 98.98(19)
Li2 Eu Si6 C61 -101.97(14)
Si1 Eu Si6 C61 2.41(12)
Si4 Eu Si6 C61 -157.70(11)
O3 Si2 O2 Si1 35.1(2)
C19 Si2 O2 Si1 -85.19(19)
C13 Si2 O2 Si1 159.22(17)
Li2 Si2 O2 Si1 12.4(3)
O1 Si1 O2 Si2 -2.0(2)
C7 Si1 O2 Si2 -123.30(18)
C1 Si1 O2 Si2 120.05(19)
Eu Si1 O2 Si2 -15.25(17)
O2 Si2 O3 Li2 -154.64(18)
C19 Si2 O3 Li2 -33.5(2)
C13 Si2 O3 Li2 87.3(2)
O2 Si2 O3 Li1 88.1(2)
C19 Si2 O3 Li1 -150.7(2)
C13 Si2 O3 Li1 -30.0(3)
Li2 Si2 O3 Li1 -117.2(3)
O2 Si2 O3 Eu -40.13(15)
C19 Si2 O3 Eu 81.06(13)
C13 Si2 O3 Eu -158.23(12)
Li2 Si2 O3 Eu 114.5(2)
O1 Eu O3 Si2 16.11(11)
O7 Eu O3 Si2 88.49(17)
O4 Eu O3 Si2 -59.73(14)
O9 Eu O3 Si2 137.38(13)
O6 Eu O3 Si2 -124.29(12)
Li3' Eu O3 Si2 5.1(6)
Li1 Eu O3 Si2 142.9(2)
Li3 Eu O3 Si2 -5.7(4)
Li2 Eu O3 Si2 -126.6(2)
Si1 Eu O3 Si2 24.02(10)
Si4 Eu O3 Si2 -117.38(11)
O1 Eu O3 Li2 142.76(16)
O7 Eu O3 Li2 -144.86(18)
O4 Eu O3 Li2 66.92(17)
O9 Eu O3 Li2 -95.98(15)
O6 Eu O3 Li2 2.35(15)
Li3' Eu O3 Li2 131.8(6)
Li1 Eu O3 Li2 -90.5(2)
Li3 Eu O3 Li2 120.9(4)
Si1 Eu O3 Li2 150.67(15)
Si4 Eu O3 Li2 9.27(15)
O1 Eu O3 Li1 -126.78(16)
O7 Eu O3 Li1 -54.4(2)
O4 Eu O3 Li1 157.38(16)
O9 Eu O3 Li1 -5.52(16)
O6 Eu O3 Li1 92.81(16)
Li3' Eu O3 Li1 -137.8(6)
Li3 Eu O3 Li1 -148.6(4)
Li2 Eu O3 Li1 90.5(2)
Si1 Eu O3 Li1 -118.87(16)
Si4 Eu O3 Li1 99.72(15)
O6 Si4 O5 Si3 27.1(2)
C37 Si4 O5 Si3 -94.68(18)
C43 Si4 O5 Si3 151.25(16)
Li2 Si4 O5 Si3 56.1(2)
Eu Si4 O5 Si3 9.91(16)
O4 Si3 O5 Si4 -3.2(2)
C25 Si3 O5 Si4 -124.68(17)
C31 Si3 O5 Si4 118.19(18)
Li3 Si3 O5 Si4 23.7(3)
Eu Si3 O5 Si4 -9.80(16)
O5 Si4 O6 Li2 117.9(2)
C37 Si4 O6 Li2 -121.9(2)
C43 Si4 O6 Li2 -0.9(3)
Eu Si4 O6 Li2 155.4(3)
O5 Si4 O6 Eu -37.54(16)
C37 Si4 O6 Eu 82.66(15)
C43 Si4 O6 Eu -156.27(13)
Li2 Si4 O6 Eu -155.4(3)
O1 Eu O6 Si4 97.33(15)
O7 Eu O6 Si4 -40.64(16)
O4 Eu O6 Si4 21.86(13)
O9 Eu O6 Si4 -127.84(13)
O3 Eu O6 Si4 158.69(14)
Li3' Eu O6 Si4 21.6(5)
Li1 Eu O6 Si4 -162.35(16)
Li3 Eu O6 Si4 2.9(2)
Li2 Eu O6 Si4 161.1(2)
Si1 Eu O6 Si4 119.40(12)
O1 Eu O6 Li2 -63.79(18)
O7 Eu O6 Li2 158.24(16)
O4 Eu O6 Li2 -139.26(16)
O9 Eu O6 Li2 71.04(16)
O3 Eu O6 Li2 -2.43(15)
Li3' Eu O6 Li2 -139.5(5)
Li1 Eu O6 Li2 36.53(17)
Li3 Eu O6 Li2 -158.2(2)
Si1 Eu O6 Li2 -41.72(17)
Si4 Eu O6 Li2 -161.1(2)
O9 Si6 O8 Si5 18.5(2)
C67 Si6 O8 Si5 140.60(19)
C61 Si6 O8 Si5 -104.7(2)
Eu Si6 O8 Si5 17.80(18)
O7 Si5 O8 Si6 -16.4(2)
C49 Si5 O8 Si6 108.0(2)
C55 Si5 O8 Si6 -136.9(2)
Li3 Si5 O8 Si6 -28.7(3)
Eu Si5 O8 Si6 -17.91(18)
O8 Si6 O9 Li1 -172.0(2)
C67 Si6 O9 Li1 68.6(3)
C61 Si6 O9 Li1 -53.5(3)
Eu Si6 O9 Li1 -170.6(3)
O8 Si6 O9 Eu -1.49(18)
C67 Si6 O9 Eu -120.83(16)
C61 Si6 O9 Eu 117.10(15)
O1 Eu O9 Si6 -94.56(15)
O7 Eu O9 Si6 -8.26(15)
O4 Eu O9 Si6 38.7(2)
O6 Eu O9 Si6 120.55(15)
O3 Eu O9 Si6 -167.21(16)
Li3' Eu O9 Si6 -28.5(6)
Li1 Eu O9 Si6 -172.8(2)
Li3 Eu O9 Si6 -4.8(2)
Li2 Eu O9 Si6 154.96(17)
Si1 Eu O9 Si6 -106.23(14)
Si4 Eu O9 Si6 104.83(14)
O1 Eu O9 Li1 78.28(17)
O7 Eu O9 Li1 164.57(17)
O4 Eu O9 Li1 -148.45(18)
O6 Eu O9 Li1 -66.62(16)
O3 Eu O9 Li1 5.63(16)
Li3' Eu O9 Li1 144.3(6)
Li3 Eu O9 Li1 168.0(2)
Li2 Eu O9 Li1 -32.21(18)
Si1 Eu O9 Li1 66.61(16)
Si4 Eu O9 Li1 -82.33(16)
O1 Si1 C1 C2 58.0(3)
O2 Si1 C1 C2 -63.4(3)
C7 Si1 C1 C2 -179.6(3)
Eu Si1 C1 C2 44.8(3)
O1 Si1 C1 C6 -116.2(3)
O2 Si1 C1 C6 122.4(3)
C7 Si1 C1 C6 6.2(3)
Eu Si1 C1 C6 -129.4(3)
C6 C1 C2 C3 2.1(6)
Si1 C1 C2 C3 -172.3(3)
C1 C2 C3 C4 0.9(6)
C2 C3 C4 C5 -3.9(7)
C3 C4 C5 C6 3.9(7)
C4 C5 C6 C1 -0.8(7)
C2 C1 C6 C5 -2.2(6)
Si1 C1 C6 C5 172.3(3)
O1 Si1 C7 C12 25.3(3)
O2 Si1 C7 C12 146.2(2)
C1 Si1 C7 C12 -97.2(2)
Eu Si1 C7 C12 50.0(2)
O1 Si1 C7 C8 -154.4(2)
O2 Si1 C7 C8 -33.5(3)
C1 Si1 C7 C8 83.0(3)
Eu Si1 C7 C8 -129.8(2)
C12 C7 C8 C9 0.2(4)
Si1 C7 C8 C9 179.9(2)
C7 C8 C9 C10 0.7(5)
C8 C9 C10 C11 -0.4(5)
C9 C10 C11 C12 -0.7(5)
C10 C11 C12 C7 1.6(5)
C8 C7 C12 C11 -1.3(4)
Si1 C7 C12 C11 178.9(2)
O3 Si2 C13 C14 -63.5(3)
O2 Si2 C13 C14 173.5(3)
C19 Si2 C13 C14 57.0(3)
Li2 Si2 C13 C14 -27.5(3)
O3 Si2 C13 C18 115.3(2)
O2 Si2 C13 C18 -7.7(3)
C19 Si2 C13 C18 -124.2(2)
Li2 Si2 C13 C18 151.3(2)
C18 C13 C14 C15 -1.9(5)
Si2 C13 C14 C15 177.0(3)
C13 C14 C15 C16 1.1(7)
C14 C15 C16 C17 1.1(7)
C15 C16 C17 C18 -2.5(7)
C16 C17 C18 C13 1.7(6)
C14 C13 C18 C17 0.5(5)
Si2 C13 C18 C17 -178.3(3)
O3 Si2 C19 C20 145.7(2)
O2 Si2 C19 C20 -91.3(2)
C13 Si2 C19 C20 21.3(3)
Li2 Si2 C19 C20 127.4(2)
O3 Si2 C19 C24 -33.8(2)
O2 Si2 C19 C24 89.2(2)
C13 Si2 C19 C24 -158.1(2)
Li2 Si2 C19 C24 -52.0(2)
C24 C19 C20 C21 0.1(4)
Si2 C19 C20 C21 -179.3(2)
C19 C20 C21 C22 -0.4(5)
C20 C21 C22 C23 0.4(5)
C21 C22 C23 C24 -0.2(5)
C22 C23 C24 C19 -0.1(5)
C20 C19 C24 C23 0.1(4)
Si2 C19 C24 C23 179.6(2)
O4 Si3 C25 C26 0.0(3)
O5 Si3 C25 C26 121.2(2)
C31 Si3 C25 C26 -124.2(2)
Li3 Si3 C25 C26 -33.7(3)
Eu Si3 C25 C26 26.5(2)
O4 Si3 C25 C30 -177.6(2)
O5 Si3 C25 C30 -56.3(2)
C31 Si3 C25 C30 58.2(3)
Li3 Si3 C25 C30 148.7(2)
Eu Si3 C25 C30 -151.1(2)
C30 C25 C26 C27 1.1(4)
Si3 C25 C26 C27 -176.6(2)
C25 C26 C27 C28 -1.4(5)
C26 C27 C28 C29 0.3(5)
C27 C28 C29 C30 1.1(5)
C28 C29 C30 C25 -1.4(4)
C26 C25 C30 C29 0.3(4)
Si3 C25 C30 C29 178.0(2)
O4 Si3 C31 C32 65.3(4)
O5 Si3 C31 C32 -55.6(4)
C25 Si3 C31 C32 -170.6(4)
Li3 Si3 C31 C32 76.5(4)
Eu Si3 C31 C32 43.4(4)
O4 Si3 C31 C36 -116.0(3)
O5 Si3 C31 C36 123.1(3)
C25 Si3 C31 C36 8.1(3)
Li3 Si3 C31 C36 -104.8(3)
Eu Si3 C31 C36 -137.9(2)
C36 C31 C32 C33 0.6(9)
Si3 C31 C32 C33 179.4(6)
C31 C32 C33 C34 -1.0(13)
C32 C33 C34 C35 0.5(12)
C33 C34 C35 C36 0.3(9)
C32 C31 C36 C35 0.2(6)
Si3 C31 C36 C35 -178.5(3)
C34 C35 C36 C31 -0.7(6)
O6 Si4 C37 C42 1.8(3)
O5 Si4 C37 C42 124.9(3)
C43 Si4 C37 C42 -123.1(3)
Li2 Si4 C37 C42 -25.9(3)
Eu Si4 C37 C42 31.5(3)
O6 Si4 C37 C38 -177.3(3)
O5 Si4 C37 C38 -54.1(3)
C43 Si4 C37 C38 57.9(3)
Li2 Si4 C37 C38 155.1(3)
Eu Si4 C37 C38 -147.5(3)
C42 C37 C38 C39 1.3(6)
Si4 C37 C38 C39 -179.6(4)
C37 C38 C39 C40 -1.2(8)
C38 C39 C40 C41 0.9(8)
C39 C40 C41 C42 -0.8(6)
C38 C37 C42 C41 -1.3(5)
Si4 C37 C42 C41 179.6(3)
C40 C41 C42 C37 1.1(5)
O6 Si4 C43 C44 108.4(2)
O5 Si4 C43 C44 -14.9(3)
C37 Si4 C43 C44 -129.0(2)
Li2 Si4 C43 C44 108.0(2)
Eu Si4 C43 C44 90.9(2)
O6 Si4 C43 C48 -74.1(2)
O5 Si4 C43 C48 162.6(2)
C37 Si4 C43 C48 48.5(3)
Li2 Si4 C43 C48 -74.5(2)
Eu Si4 C43 C48 -91.6(2)
C48 C43 C44 C45 0.0(4)
Si4 C43 C44 C45 177.6(2)
C43 C44 C45 C46 0.6(5)
C44 C45 C46 C47 -0.7(5)
C45 C46 C47 C48 0.2(5)
C46 C47 C48 C43 0.4(5)
C44 C43 C48 C47 -0.4(4)
Si4 C43 C48 C47 -178.0(2)
O7 Si5 C49 C54 -26.5(3)
O8 Si5 C49 C54 -150.7(3)
C55 Si5 C49 C54 96.2(3)
Li3 Si5 C49 C54 2.2(3)
Eu Si5 C49 C54 -51.9(3)
O7 Si5 C49 C50 157.4(4)
O8 Si5 C49 C50 33.2(4)
C55 Si5 C49 C50 -80.0(4)
Li3 Si5 C49 C50 -174.0(4)
Eu Si5 C49 C50 131.9(4)
C54 C49 C50 C51 -2.5(7)
Si5 C49 C50 C51 173.8(5)
C49 C50 C51 C52 2.1(10)
C50 C51 C52 C53 0.3(9)
C51 C52 C53 C54 -2.1(7)
C50 C49 C54 C53 0.7(6)
Si5 C49 C54 C53 -175.7(3)
C52 C53 C54 C49 1.6(6)
O7 Si5 C55 C60 -55.5(3)
O8 Si5 C55 C60 64.9(3)
C49 Si5 C55 C60 -178.3(3)
Li3 Si5 C55 C60 -76.6(3)
Eu Si5 C55 C60 -27.9(3)
O7 Si5 C55 C56 124.1(2)
O8 Si5 C55 C56 -115.4(2)
C49 Si5 C55 C56 1.4(3)
Li3 Si5 C55 C56 103.0(3)
Eu Si5 C55 C56 151.7(2)
C60 C55 C56 C57 -1.1(5)
Si5 C55 C56 C57 179.3(2)
C55 C56 C57 C58 1.1(5)
C56 C57 C58 C59 -0.1(6)
C57 C58 C59 C60 -0.8(6)
C56 C55 C60 C59 0.2(5)
Si5 C55 C60 C59 179.9(3)
C58 C59 C60 C55 0.7(6)
O9 Si6 C61 C66 101.5(3)
O8 Si6 C61 C66 -135.9(2)
C67 Si6 C61 C66 -22.4(3)
Eu Si6 C61 C66 130.7(2)
O9 Si6 C61 C62 -79.3(3)
O8 Si6 C61 C62 43.3(3)
C67 Si6 C61 C62 156.9(3)
Eu Si6 C61 C62 -50.0(3)
C66 C61 C62 C63 -1.4(5)
Si6 C61 C62 C63 179.3(3)
C61 C62 C63 C64 0.2(6)
C62 C63 C64 C65 0.1(6)
C63 C64 C65 C66 0.9(5)
C62 C61 C66 C65 2.4(5)
Si6 C61 C66 C65 -178.4(2)
C64 C65 C66 C61 -2.2(5)
O9 Si6 C67 C68 124.8(2)
O8 Si6 C67 C68 2.3(3)
C61 Si6 C67 C68 -110.3(2)
Eu Si6 C67 C68 96.7(2)
O9 Si6 C67 C72 -57.3(3)
O8 Si6 C67 C72 -179.9(2)
C61 Si6 C67 C72 67.6(3)
Eu Si6 C67 C72 -85.4(2)
C72 C67 C68 C69 -1.3(4)
Si6 C67 C68 C69 176.6(2)
C67 C68 C69 C70 1.0(5)
C68 C69 C70 C71 0.1(5)
C69 C70 C71 C72 -0.8(5)
C70 C71 C72 C67 0.4(5)
C68 C67 C72 C71 0.7(4)
Si6 C67 C72 C71 -177.3(2)
C75 O10 C73 C74 -82.5(3)
Li1 O10 C73 C74 104.4(3)
C76 O11 C74 C73 177.5(3)
O10 C73 C74 O11 -68.0(4)
C79 O12 C77 C78 -170.5(3)
Li2 O12 C77 C78 38.3(3)
C80 O13 C78 C77 -80.4(3)
Li2 O13 C78 C77 40.6(3)
Li1 O13 C78 C77 124.6(3)
O12 C77 C78 O13 -54.7(4)
Si6 O9 Li1 O10 45.6(4)
Eu O9 Li1 O10 -127.6(2)
Si6 O9 Li1 O3 166.15(15)
Eu O9 Li1 O3 -7.0(2)
Si6 O9 Li1 O13 -96.3(3)
Eu O9 Li1 O13 90.45(19)
Si6 O9 Li1 Li2 -148.57(18)
Eu O9 Li1 Li2 38.23(18)
Si6 O9 Li1 Eu 173.2(2)
C73 O10 Li1 O9 -141.7(3)
C75 O10 Li1 O9 45.3(3)
C73 O10 Li1 O3 104.6(3)
C75 O10 Li1 O3 -68.3(3)
C73 O10 Li1 O13 -2.4(4)
C75 O10 Li1 O13 -175.3(2)
C73 O10 Li1 Li2 59.9(5)
C75 O10 Li1 Li2 -113.1(4)
C73 O10 Li1 Eu 162.5(3)
C75 O10 Li1 Eu -10.5(4)
Si2 O3 Li1 O9 -134.50(18)
Li2 O3 Li1 O9 97.1(2)
Eu O3 Li1 O9 6.62(19)
Si2 O3 Li1 O10 -10.8(4)
Li2 O3 Li1 O10 -139.1(3)
Eu O3 Li1 O10 130.4(2)
Si2 O3 Li1 O13 112.3(2)
Li2 O3 Li1 O13 -16.1(2)
Eu O3 Li1 O13 -106.59(15)
Si2 O3 Li1 Li2 128.4(2)
Eu O3 Li1 Li2 -90.50(16)
Si2 O3 Li1 Eu -141.1(2)
Li2 O3 Li1 Eu 90.50(16)
C78 O13 Li1 O9 175.4(2)
C80 O13 Li1 O9 22.4(3)
Li2 O13 Li1 O9 -87.2(2)
C78 O13 Li1 O10 34.5(4)
C80 O13 Li1 O10 -118.5(3)
Li2 O13 Li1 O10 131.9(3)
C78 O13 Li1 O3 -82.9(3)
C80 O13 Li1 O3 124.1(2)
Li2 O13 Li1 O3 14.5(2)
C78 O13 Li1 Li2 -97.5(3)
C80 O13 Li1 Li2 109.6(3)
C78 O13 Li1 Eu -134.5(2)
C80 O13 Li1 Eu 72.6(3)
Li2 O13 Li1 Eu -37.00(18)
O1 Eu Li1 O9 -115.98(14)
O7 Eu Li1 O9 -18.10(19)
O4 Eu Li1 O9 124.2(3)
O6 Eu Li1 O9 111.11(15)
O3 Eu Li1 O9 -171.2(2)
Li3' Eu Li1 O9 -75.5(9)
Li3 Eu Li1 O9 -29.0(5)
Li2 Eu Li1 O9 137.8(2)
Si1 Eu Li1 O9 -117.36(14)
Si4 Eu Li1 O9 105.30(14)
O1 Eu Li1 O10 -28.9(3)
O7 Eu Li1 O10 69.0(3)
O4 Eu Li1 O10 -148.7(2)
O9 Eu Li1 O10 87.1(3)
O6 Eu Li1 O10 -161.8(3)
O3 Eu Li1 O10 -84.1(3)
Li3' Eu Li1 O10 11.6(10)
Li3 Eu Li1 O10 58.1(6)
Li2 Eu Li1 O10 -135.1(4)
Si1 Eu Li1 O10 -30.3(3)
Si4 Eu Li1 O10 -167.6(3)
O1 Eu Li1 O3 55.20(15)
O7 Eu Li1 O3 153.08(11)
O4 Eu Li1 O3 -64.6(4)
O9 Eu Li1 O3 171.2(2)
O6 Eu Li1 O3 -77.72(14)
Li3' Eu Li1 O3 95.7(9)
Li3 Eu Li1 O3 142.1(4)
Li2 Eu Li1 O3 -51.06(16)
Si1 Eu Li1 O3 53.82(13)
Si4 Eu Li1 O3 -83.52(13)
O1 Eu Li1 O13 137.41(15)
O7 Eu Li1 O13 -124.70(16)
O4 Eu Li1 O13 17.6(4)
O9 Eu Li1 O13 -106.6(2)
O6 Eu Li1 O13 4.50(15)
O3 Eu Li1 O13 82.2(2)
Li3' Eu Li1 O13 177.9(9)
Li3 Eu Li1 O13 -135.6(4)
Li2 Eu Li1 O13 31.16(16)
Si1 Eu Li1 O13 136.03(16)
Si4 Eu Li1 O13 -1.31(17)
O1 Eu Li1 Li2 106.26(14)
O7 Eu Li1 Li2 -155.86(13)
O4 Eu Li1 Li2 -13.5(4)
O9 Eu Li1 Li2 -137.8(2)
O6 Eu Li1 Li2 -26.65(13)
O3 Eu Li1 Li2 51.06(16)
Li3' Eu Li1 Li2 146.7(9)
Li3 Eu Li1 Li2 -166.8(5)
Si1 Eu Li1 Li2 104.88(13)
Si4 Eu Li1 Li2 -32.46(13)
Si4 O6 Li2 O3 -158.75(15)
Eu O6 Li2 O3 3.05(19)
Si4 O6 Li2 O12 4.4(5)
Eu O6 Li2 O12 166.2(3)
Si4 O6 Li2 O13 104.1(2)
Eu O6 Li2 O13 -94.09(19)
Si4 O6 Li2 Li1 155.63(16)
Eu O6 Li2 Li1 -42.58(17)
Si4 O6 Li2 Si2 -135.29(16)
Eu O6 Li2 Si2 26.5(2)
Eu O6 Li2 Si4 161.8(2)
Si4 O6 Li2 Eu -161.8(2)
Si2 O3 Li2 O6 130.47(17)
Li1 O3 Li2 O6 -92.6(2)
Eu O3 Li2 O6 -2.87(18)
Si2 O3 Li2 O12 -36.1(3)
Li1 O3 Li2 O12 100.8(3)
Eu O3 Li2 O12 -169.5(2)
Si2 O3 Li2 O13 -120.80(16)
Li1 O3 Li2 O13 16.1(2)
Eu O3 Li2 O13 105.85(15)
Si2 O3 Li2 Li1 -136.9(2)
Eu O3 Li2 Li1 89.75(16)
Li1 O3 Li2 Si2 136.9(2)
Eu O3 Li2 Si2 -133.35(14)
Si2 O3 Li2 Si4 120.88(19)
Li1 O3 Li2 Si4 -102.2(2)
Eu O3 Li2 Si4 -12.5(2)
Si2 O3 Li2 Eu 133.35(14)
Li1 O3 Li2 Eu -89.75(16)
C77 O12 Li2 O6 95.8(4)
C79 O12 Li2 O6 -50.5(5)
C77 O12 Li2 O3 -103.7(3)
C79 O12 Li2 O3 110.0(3)
C77 O12 Li2 O13 -13.3(3)
C79 O12 Li2 O13 -159.6(2)
C77 O12 Li2 Li1 -51.2(3)
C79 O12 Li2 Li1 162.5(2)
C77 O12 Li2 Si2 -119.9(2)
C79 O12 Li2 Si2 93.8(3)
C77 O12 Li2 Si4 97.7(2)
C79 O12 Li2 Si4 -48.5(3)
C77 O12 Li2 Eu -153.2(11)
C79 O12 Li2 Eu 60.5(13)
C78 O13 Li2 O6 -152.6(2)
C80 O13 Li2 O6 -31.9(3)
Li1 O13 Li2 O6 86.6(2)
C78 O13 Li2 O3 106.1(2)
C80 O13 Li2 O3 -133.2(2)
Li1 O13 Li2 O3 -14.7(2)
C78 O13 Li2 O12 -15.2(2)
C80 O13 Li2 O12 105.5(2)
Li1 O13 Li2 O12 -135.9(2)
C78 O13 Li2 Li1 120.7(2)
C80 O13 Li2 Li1 -118.5(3)
C78 O13 Li2 Si2 81.2(2)
C80 O13 Li2 Si2 -158.1(2)
Li1 O13 Li2 Si2 -39.58(19)
C78 O13 Li2 Si4 -128.3(2)
C80 O13 Li2 Si4 -7.6(3)
Li1 O13 Li2 Si4 110.9(2)
C78 O13 Li2 Eu 157.6(2)
C80 O13 Li2 Eu -81.7(2)
Li1 O13 Li2 Eu 36.83(18)
O9 Li1 Li2 O6 3.3(3)
O10 Li1 Li2 O6 163.6(3)
O3 Li1 Li2 O6 95.0(2)
O13 Li1 Li2 O6 -106.0(2)
Eu Li1 Li2 O6 33.88(14)
O9 Li1 Li2 O3 -91.7(2)
O10 Li1 Li2 O3 68.6(4)
O13 Li1 Li2 O3 159.1(3)
Eu Li1 Li2 O3 -61.08(14)
O9 Li1 Li2 O12 161.3(2)
O10 Li1 Li2 O12 -38.4(5)
O3 Li1 Li2 O12 -107.1(3)
O13 Li1 Li2 O12 52.0(2)
Eu Li1 Li2 O12 -168.1(3)
O9 Li1 Li2 O13 109.2(2)
O10 Li1 Li2 O13 -90.4(4)
O3 Li1 Li2 O13 -159.1(3)
Eu Li1 Li2 O13 139.84(19)
O9 Li1 Li2 Si2 -111.95(19)
O10 Li1 Li2 Si2 48.4(3)
O3 Li1 Li2 Si2 -20.26(11)
O13 Li1 Li2 Si2 138.83(19)
Eu Li1 Li2 Si2 -81.34(9)
O9 Li1 Li2 Si4 14.0(3)
O10 Li1 Li2 Si4 174.4(3)
O3 Li1 Li2 Si4 105.7(2)
O13 Li1 Li2 Si4 -95.2(2)
Eu Li1 Li2 Si4 44.65(15)
O9 Li1 Li2 Eu -30.62(15)
O10 Li1 Li2 Eu 129.7(4)
O3 Li1 Li2 Eu 61.08(14)
O13 Li1 Li2 Eu -139.84(19)
O3 Si2 Li2 O6 -57.0(2)
O2 Si2 Li2 O6 -17.3(3)
C19 Si2 Li2 O6 90.8(2)
C13 Si2 Li2 O6 -163.2(2)
O2 Si2 Li2 O3 39.6(3)
C19 Si2 Li2 O3 147.8(2)
C13 Si2 Li2 O3 -106.28(19)
O3 Si2 Li2 O12 149.5(3)
O2 Si2 Li2 O12 -170.91(15)
C19 Si2 Li2 O12 -62.76(17)
C13 Si2 Li2 O12 43.2(2)
O3 Si2 Li2 O13 63.9(2)
O2 Si2 Li2 O13 103.5(2)
C19 Si2 Li2 O13 -148.4(2)
C13 Si2 Li2 O13 -42.4(2)
O3 Si2 Li2 Li1 31.54(17)
O2 Si2 Li2 Li1 71.2(2)
C19 Si2 Li2 Li1 179.30(16)
C13 Si2 Li2 Li1 -74.74(17)
O3 Si2 Li2 Si4 -78.6(2)
O2 Si2 Li2 Si4 -39.0(3)
C19 Si2 Li2 Si4 69.1(2)
C13 Si2 Li2 Si4 175.08(19)
O3 Si2 Li2 Eu -36.74(14)
O2 Si2 Li2 Eu 2.9(2)
C19 Si2 Li2 Eu 111.02(11)
C13 Si2 Li2 Eu -143.02(10)
O5 Si4 Li2 O6 -75.8(2)
C37 Si4 Li2 O6 70.6(2)
C43 Si4 Li2 O6 179.2(2)
Eu Si4 Li2 O6 -14.24(17)
O6 Si4 Li2 O3 24.64(18)
O5 Si4 Li2 O3 -51.2(3)
C37 Si4 Li2 O3 95.3(2)
C43 Si4 Li2 O3 -156.1(2)
Eu Si4 Li2 O3 10.40(17)
O6 Si4 Li2 O12 -176.7(4)
O5 Si4 Li2 O12 107.5(2)
C37 Si4 Li2 O12 -106.1(2)
C43 Si4 Li2 O12 2.5(2)
Eu Si4 Li2 O12 169.1(2)
O6 Si4 Li2 O13 -84.2(3)
O5 Si4 Li2 O13 -160.05(15)
C37 Si4 Li2 O13 -13.6(2)
C43 Si4 Li2 O13 95.0(2)
Eu Si4 Li2 O13 -98.5(2)
O6 Si4 Li2 Li1 -27.95(19)
O5 Si4 Li2 Li1 -103.8(2)
C37 Si4 Li2 Li1 42.7(2)
C43 Si4 Li2 Li1 151.3(2)
Eu Si4 Li2 Li1 -42.19(16)
O6 Si4 Li2 Si2 57.0(2)
O5 Si4 Li2 Si2 -18.8(3)
C37 Si4 Li2 Si2 127.7(2)
C43 Si4 Li2 Si2 -123.8(2)
Eu Si4 Li2 Si2 42.77(16)
O6 Si4 Li2 Eu 14.24(17)
O5 Si4 Li2 Eu -61.58(13)
C37 Si4 Li2 Eu 84.88(13)
C43 Si4 Li2 Eu -166.54(11)
O1 Eu Li2 O6 135.95(13)
O7 Eu Li2 O6 -53.9(3)
O4 Eu Li2 O6 43.55(16)
O9 Eu Li2 O6 -107.58(15)
O3 Eu Li2 O6 176.2(2)
Li3' Eu Li2 O6 77.6(9)
Li1 Eu Li2 O6 -131.9(2)
Li3 Eu Li2 O6 39.2(4)
Si1 Eu Li2 O6 148.85(12)
Si4 Eu Li2 O6 7.52(9)
O1 Eu Li2 O3 -40.22(16)
O7 Eu Li2 O3 130.0(2)
O4 Eu Li2 O3 -132.62(12)
O9 Eu Li2 O3 76.25(13)
O6 Eu Li2 O3 -176.2(2)
Li3' Eu Li2 O3 -98.6(8)
Li1 Eu Li2 O3 51.95(15)
Li3 Eu Li2 O3 -136.9(3)
Si1 Eu Li2 O3 -27.32(14)
Si4 Eu Li2 O3 -168.65(18)
O1 Eu Li2 O12 15.3(12)
O7 Eu Li2 O12 -174.6(10)
O4 Eu Li2 O12 -77.1(12)
O9 Eu Li2 O12 131.7(12)
O6 Eu Li2 O12 -120.7(12)
O3 Eu Li2 O12 55.5(11)
Li3' Eu Li2 O12 -43.1(15)
Li1 Eu Li2 O12 107.4(12)
Li3 Eu Li2 O12 -81.5(12)
Si1 Eu Li2 O12 28.2(12)
Si4 Eu Li2 O12 -113.2(12)
O1 Eu Li2 O13 -123.31(16)
O7 Eu Li2 O13 46.9(4)
O4 Eu Li2 O13 144.29(15)
O9 Eu Li2 O13 -6.85(16)
O6 Eu Li2 O13 100.7(2)
O3 Eu Li2 O13 -83.09(19)
Li3' Eu Li2 O13 178.3(8)
Li1 Eu Li2 O13 -31.14(16)
Li3 Eu Li2 O13 140.0(3)
Si1 Eu Li2 O13 -110.42(16)
Si4 Eu Li2 O13 108.26(19)
O1 Eu Li2 Li1 -92.17(14)
O7 Eu Li2 Li1 78.0(3)
O4 Eu Li2 Li1 175.43(12)
O9 Eu Li2 Li1 24.30(13)
O6 Eu Li2 Li1 131.9(2)
O3 Eu Li2 Li1 -51.95(15)
Li3' Eu Li2 Li1 -150.6(8)
Li3 Eu Li2 Li1 171.1(3)
Si1 Eu Li2 Li1 -79.27(13)
Si4 Eu Li2 Li1 139.40(16)
O1 Eu Li2 Si2 -19.36(11)
O7 Eu Li2 Si2 150.8(2)
O4 Eu Li2 Si2 -111.76(8)
O9 Eu Li2 Si2 97.11(8)
O6 Eu Li2 Si2 -155.31(19)
O3 Eu Li2 Si2 20.86(8)
Li3' Eu Li2 Si2 -77.8(8)
Li1 Eu Li2 Si2 72.81(14)
Li3 Eu Li2 Si2 -116.1(3)
Si1 Eu Li2 Si2 -6.46(8)
Si4 Eu Li2 Si2 -147.79(12)
O1 Eu Li2 Si4 128.43(8)
O7 Eu Li2 Si4 -61.4(3)
O4 Eu Li2 Si4 36.03(10)
O9 Eu Li2 Si4 -115.10(8)
O6 Eu Li2 Si4 -7.52(9)
O3 Eu Li2 Si4 168.65(18)
Li3' Eu Li2 Si4 70.0(8)
Li1 Eu Li2 Si4 -139.40(16)
Li3 Eu Li2 Si4 31.7(3)
Si1 Eu Li2 Si4 141.33(5)
O2 Si1 O1 Eu -35.0(2)
C7 Si1 O1 Eu 84.25(19)
C1 Si1 O1 Eu -155.04(17)
O2 Si1 O1 Li3' 174.6(8)
C7 Si1 O1 Li3' -66.2(8)
C1 Si1 O1 Li3' 54.6(8)
Eu Si1 O1 Li3' -150.4(9)
O7 Eu O1 Si1 -127.01(18)
O4 Eu O1 Si1 159.01(18)
O9 Eu O1 Si1 -42.69(19)
O6 Eu O1 Si1 84.38(19)
O3 Eu O1 Si1 26.04(17)
Li3' Eu O1 Si1 -163.2(5)
Li1 Eu O1 Si1 -4.8(2)
Li3 Eu O1 Si1 -163.2(2)
Li2 Eu O1 Si1 49.5(2)
Si4 Eu O1 Si1 111.19(16)
O7 Eu O1 Li3' 36.2(5)
O4 Eu O1 Li3' -37.8(5)
O9 Eu O1 Li3' 120.5(5)
O6 Eu O1 Li3' -112.5(5)
O3 Eu O1 Li3' -170.8(5)
Li1 Eu O1 Li3' 158.4(5)
Li3 Eu O1 Li3' -0.1(5)
Li2 Eu O1 Li3' -147.3(5)
Si1 Eu O1 Li3' 163.2(5)
Si4 Eu O1 Li3' -85.6(5)
O5 Si3 O4 Li3' 177.3(10)
C25 Si3 O4 Li3' -63.9(10)
C31 Si3 O4 Li3' 59.3(10)
Li3 Si3 O4 Li3' 37.5(10)
Eu Si3 O4 Li3' -166.5(11)
O5 Si3 O4 Li3 139.9(3)
C25 Si3 O4 Li3 -101.4(3)
C31 Si3 O4 Li3 21.8(3)
Eu Si3 O4 Li3 156.0(4)
O5 Si3 O4 Eu -16.1(2)
C25 Si3 O4 Eu 102.66(17)
C31 Si3 O4 Eu -134.15(17)
Li3 Si3 O4 Eu -156.0(4)
O1 Eu O4 Si3 -127.52(18)
O7 Eu O4 Si3 142.24(18)
O9 Eu O4 Si3 92.9(2)
O6 Eu O4 Si3 8.12(17)
O3 Eu O4 Si3 -52.9(2)
Li3' Eu O4 Si3 -172.2(6)
Li1 Eu O4 Si3 -4.9(4)
Li3 Eu O4 Si3 160.2(3)
Li2 Eu O4 Si3 -16.1(2)
Si1 Eu O4 Si3 -121.49(16)
Si4 Eu O4 Si3 15.94(15)
O1 Eu O4 Li3' 44.7(6)
O7 Eu O4 Li3' -45.6(6)
O9 Eu O4 Li3' -94.9(6)
O6 Eu O4 Li3' -179.7(6)
O3 Eu O4 Li3' 119.3(6)
Li1 Eu O4 Li3' 167.3(6)
Li3 Eu O4 Li3' -27.6(6)
Li2 Eu O4 Li3' 156.0(6)
Si1 Eu O4 Li3' 50.7(6)
Si4 Eu O4 Li3' -171.9(6)
O1 Eu O4 Li3 72.3(2)
O7 Eu O4 Li3 -18.0(2)
O9 Eu O4 Li3 -67.3(3)
O6 Eu O4 Li3 -152.1(2)
O3 Eu O4 Li3 146.9(2)
Li3' Eu O4 Li3 27.6(6)
Li1 Eu O4 Li3 -165.1(4)
Li2 Eu O4 Li3 -176.3(2)
Si1 Eu O4 Li3 78.3(2)
Si4 Eu O4 Li3 -144.3(2)
O8 Si5 O7 Li3 -163.5(3)
C49 Si5 O7 Li3 73.1(4)
C55 Si5 O7 Li3 -47.2(4)
Eu Si5 O7 Li3 -159.9(4)
O8 Si5 O7 Li3' 157.9(11)
C49 Si5 O7 Li3' 34.5(11)
C55 Si5 O7 Li3' -85.8(11)
Li3 Si5 O7 Li3' -38.6(11)
Eu Si5 O7 Li3' 161.4(12)
O8 Si5 O7 Eu -3.5(2)
C49 Si5 O7 Eu -126.91(18)
C55 Si5 O7 Eu 112.78(18)
Li3 Si5 O7 Eu 159.9(4)
O1 Eu O7 Si5 129.01(18)
O4 Eu O7 Si5 -146.07(19)
O9 Eu O7 Si5 11.30(17)
O6 Eu O7 Si5 -79.78(19)
O3 Eu O7 Si5 58.2(2)
Li3' Eu O7 Si5 170.0(6)
Li1 Eu O7 Si5 22.2(2)
Li3 Eu O7 Si5 -164.1(3)
Li2 Eu O7 Si5 -41.9(4)
Si1 Eu O7 Si5 115.52(17)
Si4 Eu O7 Si5 -93.37(17)
O1 Eu O7 Li3 -66.9(3)
O4 Eu O7 Li3 18.0(3)
O9 Eu O7 Li3 175.4(3)
O6 Eu O7 Li3 84.3(3)
O3 Eu O7 Li3 -137.7(3)
Li3' Eu O7 Li3 -25.9(6)
Li1 Eu O7 Li3 -173.8(3)
Li2 Eu O7 Li3 122.2(4)
Si1 Eu O7 Li3 -80.4(3)
Si4 Eu O7 Li3 70.7(3)
O1 Eu O7 Li3' -41.0(6)
O4 Eu O7 Li3' 43.9(6)
O9 Eu O7 Li3' -158.7(6)
O6 Eu O7 Li3' 110.2(6)
O3 Eu O7 Li3' -111.8(6)
Li1 Eu O7 Li3' -147.9(6)
Li3 Eu O7 Li3' 25.9(6)
Li2 Eu O7 Li3' 148.1(6)
Si1 Eu O7 Li3' -54.5(6)
Si4 Eu O7 Li3' 96.6(6)
Si5 O7 Li3 O4 145.7(2)
Li3' O7 Li3 O4 -71.1(10)
Eu O7 Li3 O4 -20.5(3)
Si5 O7 Li3 O14 -2.9(6)
Li3' O7 Li3 O14 140.3(12)
Eu O7 Li3 O14 -169.1(4)
Si5 O7 Li3 O15 -95.0(4)
Li3' O7 Li3 O15 48.2(10)
Eu O7 Li3 O15 98.8(4)
Si5 O7 Li3 C81 -30.9(7)
Li3' O7 Li3 C81 112.2(12)
Eu O7 Li3 C81 162.8(5)
Si5 O7 Li3 Si3 130.5(2)
Li3' O7 Li3 Si3 -86.3(10)
Eu O7 Li3 Si3 -35.8(3)
Si5 O7 Li3 Eu 166.3(3)
Li3' O7 Li3 Eu -50.6(10)
Li3' O7 Li3 Si5 143.2(10)
Eu O7 Li3 Si5 -166.3(3)
Si3 O4 Li3 O7 -143.95(19)
Li3' O4 Li3 O7 74.6(10)
Eu O4 Li3 O7 20.4(3)
Si3 O4 Li3 O14 -5.8(7)
Li3' O4 Li3 O14 -147.3(13)
Eu O4 Li3 O14 158.6(5)
Si3 O4 Li3 O15 87.5(4)
Li3' O4 Li3 O15 -54.0(10)
Eu O4 Li3 O15 -108.2(3)
Si3 O4 Li3 C81 31.2(9)
Li3' O4 Li3 C81 -110.3(13)
Eu O4 Li3 C81 -164.4(8)
Li3' O4 Li3 Si3 -141.5(10)
Eu O4 Li3 Si3 164.4(2)
Si3 O4 Li3 Eu -164.4(2)
Li3' O4 Li3 Eu 54.1(10)
Si3 O4 Li3 Si5 -130.1(2)
Li3' O4 Li3 Si5 88.4(10)
Eu O4 Li3 Si5 34.2(3)
O4 Si3 Li3 O7 38.8(2)
O5 Si3 Li3 O7 -15.8(4)
C25 Si3 Li3 O7 130.8(3)
C31 Si3 Li3 O7 -120.8(3)
Eu Si3 Li3 O7 26.8(2)
O5 Si3 Li3 O4 -54.7(4)
C25 Si3 Li3 O4 92.0(3)
C31 Si3 Li3 O4 -159.6(3)
Eu Si3 Li3 O4 -12.03(19)
O4 Si3 Li3 O14 175.7(5)
O5 Si3 Li3 O14 121.1(3)
C25 Si3 Li3 O14 -92.3(3)
C31 Si3 Li3 O14 16.1(3)
Eu Si3 Li3 O14 163.7(4)
O4 Si3 Li3 O15 -102.6(4)
O5 Si3 Li3 O15 -157.3(2)
C25 Si3 Li3 O15 -10.6(4)
C31 Si3 Li3 O15 97.8(3)
Eu Si3 Li3 O15 -114.6(3)
O4 Si3 Li3 C81 -159.5(6)
O5 Si3 Li3 C81 145.8(4)
C25 Si3 Li3 C81 -67.5(5)
C31 Si3 Li3 C81 40.9(5)
Eu Si3 Li3 C81 -171.5(5)
O4 Si3 Li3 Eu 12.03(19)
O5 Si3 Li3 Eu -42.7(2)
C25 Si3 Li3 Eu 103.99(14)
C31 Si3 Li3 Eu -147.58(14)
O4 Si3 Li3 Si5 60.4(3)
O5 Si3 Li3 Si5 5.7(4)
C25 Si3 Li3 Si5 152.3(2)
C31 Si3 Li3 Si5 -99.2(3)
Eu Si3 Li3 Si5 48.3(2)
O1 Eu Li3 O7 107.7(2)
O4 Eu Li3 O7 -151.5(4)
O9 Eu Li3 O7 -5.6(3)
O6 Eu Li3 O7 -120.23(19)
O3 Eu Li3 O7 130.1(3)
Li3' Eu Li3 O7 107.6(13)
Li1 Eu Li3 O7 15.1(6)
Li2 Eu Li3 O7 -144.9(2)
Si1 Eu Li3 O7 102.9(2)
Si4 Eu Li3 O7 -119.3(2)
O1 Eu Li3 O4 -100.8(2)
O7 Eu Li3 O4 151.5(4)
O9 Eu Li3 O4 145.88(14)
O6 Eu Li3 O4 31.2(2)
O3 Eu Li3 O4 -78.4(4)
Li3' Eu Li3 O4 -101.0(13)
Li1 Eu Li3 O4 166.6(3)
Li2 Eu Li3 O4 6.5(4)
Si1 Eu Li3 O4 -105.59(19)
Si4 Eu Li3 O4 32.2(2)
O1 Eu Li3 O14 144.8(15)
O7 Eu Li3 O14 37.0(13)
O4 Eu Li3 O14 -114.4(16)
O9 Eu Li3 O14 31.5(16)
O6 Eu Li3 O14 -83.2(15)
O3 Eu Li3 O14 167.2(12)
Li3' Eu Li3 O14 145(2)
Li1 Eu Li3 O14 52.2(18)
Li2 Eu Li3 O14 -107.9(14)
Si1 Eu Li3 O14 140.0(15)
Si4 Eu Li3 O14 -82.2(15)
O1 Eu Li3 O15 -4.4(3)
O7 Eu Li3 O15 -112.1(5)
O4 Eu Li3 O15 96.4(4)
O9 Eu Li3 O15 -117.7(3)
O6 Eu Li3 O15 127.6(3)
O3 Eu Li3 O15 18.0(7)
Li3' Eu Li3 O15 -4.6(12)
Li1 Eu Li3 O15 -97.0(5)
Li2 Eu Li3 O15 102.9(4)
Si1 Eu Li3 O15 -9.2(4)
Si4 Eu Li3 O15 128.6(4)
O1 Eu Li3 C81 45.6(15)
O7 Eu Li3 C81 -62.1(15)
O4 Eu Li3 C81 146.5(16)
O9 Eu Li3 C81 -67.7(16)
O6 Eu Li3 C81 177.7(15)
O3 Eu Li3 C81 68.1(16)
Li3' Eu Li3 C81 45.5(19)
Li1 Eu Li3 C81 -47.0(18)
Li2 Eu Li3 C81 153.0(15)
Si1 Eu Li3 C81 40.9(16)
Si4 Eu Li3 C81 178.7(15)
O1 Eu Li3 Si3 -107.68(12)
O7 Eu Li3 Si3 144.6(3)
O4 Eu Li3 Si3 -6.86(11)
O9 Eu Li3 Si3 139.02(9)
O6 Eu Li3 Si3 24.37(16)
O3 Eu Li3 Si3 -85.3(4)
Li3' Eu Li3 Si3 -107.8(12)
Li1 Eu Li3 Si3 159.7(4)
Li2 Eu Li3 Si3 -0.3(4)
Si1 Eu Li3 Si3 -112.45(10)
Si4 Eu Li3 Si3 25.35(11)
O1 Eu Li3 Si5 113.52(14)
O7 Eu Li3 Si5 5.80(12)
O4 Eu Li3 Si5 -145.7(3)
O9 Eu Li3 Si5 0.2(2)
O6 Eu Li3 Si5 -114.43(11)
O3 Eu Li3 Si5 135.9(3)
Li3' Eu Li3 Si5 113.4(13)
Li1 Eu Li3 Si5 20.9(5)
Li2 Eu Li3 Si5 -139.1(2)
Si1 Eu Li3 Si5 108.75(11)
Si4 Eu Li3 Si5 -113.45(10)
O8 Si5 Li3 O7 23.9(5)
C49 Si5 Li3 O7 -115.1(3)
C55 Si5 Li3 O7 137.0(3)
Eu Si5 Li3 O7 10.6(2)
O7 Si5 Li3 O4 -36.7(2)
O8 Si5 Li3 O4 -12.8(5)
C49 Si5 Li3 O4 -151.8(3)
C55 Si5 Li3 O4 100.3(3)
Eu Si5 Li3 O4 -26.1(2)
O7 Si5 Li3 O14 177.5(6)
O8 Si5 Li3 O14 -158.6(2)
C49 Si5 Li3 O14 62.4(3)
C55 Si5 Li3 O14 -45.5(3)
Eu Si5 Li3 O14 -171.9(4)
O7 Si5 Li3 O15 101.2(5)
O8 Si5 Li3 O15 125.1(3)
C49 Si5 Li3 O15 -13.9(4)
C55 Si5 Li3 O15 -121.8(4)
Eu Si5 Li3 O15 111.9(4)
O7 Si5 Li3 C81 154.1(6)
O8 Si5 Li3 C81 178.0(3)
C49 Si5 Li3 C81 39.0(4)
C55 Si5 Li3 C81 -69.0(4)
Eu Si5 Li3 C81 164.7(4)
O7 Si5 Li3 Si3 -59.5(3)
O8 Si5 Li3 Si3 -35.6(4)
C49 Si5 Li3 Si3 -174.6(2)
C55 Si5 Li3 Si3 77.4(3)
Eu Si5 Li3 Si3 -48.9(2)
O7 Si5 Li3 Eu -10.6(2)
O8 Si5 Li3 Eu 13.3(3)
C49 Si5 Li3 Eu -125.75(14)
C55 Si5 Li3 Eu 126.33(14)
O7 Li3 O14 C81 -107.4(10)
O4 Li3 O14 C81 122.9(10)
O15 Li3 O14 C81 14.3(9)
Si3 Li3 O14 C81 120.3(9)
Eu Li3 O14 C81 -138.0(16)
Si5 Li3 O14 C81 -108.6(9)
O7 Li3 O14 C83 73.1(7)
O4 Li3 O14 C83 -56.5(8)
O15 Li3 O14 C83 -165.1(5)
C81 Li3 O14 C83 -179.5(11)
Si3 Li3 O14 C83 -59.2(6)
Eu Li3 O14 C83 42.6(17)
Si5 Li3 O14 C83 71.9(5)
C83 O14 C81 C82 159.1(11)
Li3 O14 C81 C82 -20.4(18)
C83 O14 C81 Li3 179.5(11)
O7 Li3 C81 O14 87.7(10)
O4 Li3 C81 O14 -86.5(12)
O15 Li3 C81 O14 -162.3(11)
Si3 Li3 C81 O14 -71.4(10)
Eu Li3 C81 O14 139.0(13)
Si5 Li3 C81 O14 75.5(9)
O7 Li3 C81 C82 -108.6(8)
O4 Li3 C81 C82 77.2(11)
O14 Li3 C81 C82 163.7(15)
O15 Li3 C81 C82 1.4(5)
Si3 Li3 C81 C82 92.3(7)
Eu Li3 C81 C82 -57.3(19)
Si5 Li3 C81 C82 -120.8(7)
O14 C81 C82 O15 12.0(18)
Li3 C81 C82 O15 -1.8(6)
C81 C82 O15 C84 153.8(10)
C81 C82 O15 Li3 2.6(10)
O7 Li3 O15 C82 107.3(6)
O4 Li3 O15 C82 -144.7(5)
O14 Li3 O15 C82 -9.0(5)
C81 Li3 O15 C82 -1.6(6)
Si3 Li3 O15 C82 -118.1(5)
Eu Li3 O15 C82 162.7(4)
Si5 Li3 O15 C82 78.8(6)
O7 Li3 O15 C84 -35.3(11)
O4 Li3 O15 C84 72.8(10)
O14 Li3 O15 C84 -151.6(9)
C81 Li3 O15 C84 -144.2(10)
Si3 Li3 O15 C84 99.4(9)
Eu Li3 O15 C84 20.2(10)
Si5 Li3 O15 C84 -63.7(10)
Si3 O4 Li3' O7 -136.7(6)
Li3 O4 Li3' O7 -70.9(9)
Eu O4 Li3' O7 52.4(5)
Si3 O4 Li3' O14' -26.3(15)
Li3 O4 Li3' O14' 39.6(7)
Eu O4 Li3' O14' 162.8(9)
Si3 O4 Li3' O1 127.5(7)
Li3 O4 Li3' O1 -166.6(13)
Eu O4 Li3' O1 -43.3(4)
Si3 O4 Li3' Eu 170.9(7)
Li3 O4 Li3' Eu -123.3(10)
Si3 O4 Li3' C81' 8.6(16)
Li3 O4 Li3' C81' 74.5(11)
Eu O4 Li3' C81' -162.3(9)
Si5 O7 Li3' O4 140.2(6)
Li3 O7 Li3' O4 73.8(10)
Eu O7 Li3' O4 -53.0(5)
Si5 O7 Li3' O14' 30.7(17)
Li3 O7 Li3' O14' -35.7(7)
Eu O7 Li3' O14' -162.6(9)
Si5 O7 Li3' O1 -126.6(8)
Li3 O7 Li3' O1 167.0(14)
Eu O7 Li3' O1 40.2(4)
Si5 O7 Li3' Eu -166.8(8)
Li3 O7 Li3' Eu 126.8(10)
Si5 O7 Li3' C81' 14(2)
Li3 O7 Li3' C81' -52.1(13)
Eu O7 Li3' C81' -179.0(15)
Si1 O1 Li3' O4 -152.6(4)
Eu O1 Li3' O4 47.2(5)
Si1 O1 Li3' O7 117.1(7)
Eu O1 Li3' O7 -43.2(5)
Si1 O1 Li3' O14' -22(2)
Eu O1 Li3' O14' 178.1(18)
Si1 O1 Li3' Eu 160.3(6)
Si1 O1 Li3' C81' -36.0(13)
Eu O1 Li3' C81' 163.8(9)
O1 Eu Li3' O4 -121.5(6)
O7 Eu Li3' O4 111.6(7)
O9 Eu Li3' O4 139.4(3)
O6 Eu Li3' O4 0.4(7)
O3 Eu Li3' O4 -108.2(5)
Li1 Eu Li3' O4 -171.3(4)
Li3 Eu Li3' O4 58.3(11)
Li2 Eu Li3' O4 -47.2(11)
Si1 Eu Li3' O4 -126.6(5)
Si4 Eu Li3' O4 7.8(6)
O1 Eu Li3' O7 126.9(6)
O4 Eu Li3' O7 -111.6(7)
O9 Eu Li3' O7 27.8(7)
O6 Eu Li3' O7 -111.2(4)
O3 Eu Li3' O7 140.2(3)
Li1 Eu Li3' O7 77.1(10)
Li3 Eu Li3' O7 -53.3(10)
Li2 Eu Li3' O7 -158.7(4)
Si1 Eu Li3' O7 121.9(5)
Si4 Eu Li3' O7 -103.7(4)
O1 Eu Li3' O14' -177(3)
O7 Eu Li3' O14' 56(2)
O4 Eu Li3' O14' -55(2)
O9 Eu Li3' O14' 84(3)
O6 Eu Li3' O14' -55(3)
O3 Eu Li3' O14' -164(2)
Li1 Eu Li3' O14' 133(2)
Li3 Eu Li3' O14' 2.9(16)
Li2 Eu Li3' O14' -103(3)
Si1 Eu Li3' O14' 178(3)
Si4 Eu Li3' O14' -48(3)
O7 Eu Li3' O1 -126.9(6)
O4 Eu Li3' O1 121.5(6)
O9 Eu Li3' O1 -99.1(4)
O6 Eu Li3' O1 121.9(3)
O3 Eu Li3' O1 13.3(7)
Li1 Eu Li3' O1 -49.8(10)
Li3 Eu Li3' O1 179.8(14)
Li2 Eu Li3' O1 74.3(9)
Si1 Eu Li3' O1 -5.06(16)
Si4 Eu Li3' O1 129.3(2)
O1 Eu Li3' C81' -55(3)
O7 Eu Li3' C81' 178(3)
O4 Eu Li3' C81' 66(3)
O9 Eu Li3' C81' -154(3)
O6 Eu Li3' C81' 67(3)
O3 Eu Li3' C81' -42(3)
Li1 Eu Li3' C81' -105(3)
Li3 Eu Li3' C81' 125(4)
Li2 Eu Li3' C81' 19(4)
Si1 Eu Li3' C81' -60(3)
Si4 Eu Li3' C81' 74(3)
O4 Li3' O14' C81' 103.0(10)
O7 Li3' O14' C81' -160.3(10)
O1 Li3' O14' C81' -24.3(19)
Eu Li3' O14' C81' 151(3)
O4 Li3' O14' C83' -39(3)
O7 Li3' O14' C83' 58(3)
O1 Li3' O14' C83' -166.3(19)
Eu Li3' O14' C83' 9(5)
C81' Li3' O14' C83' -142(3)
C83' O14' C81' C82' -136.9(15)
Li3' O14' C81' C82' 52.2(17)
C83' O14' C81' Li3' 170.9(8)
O4 Li3' C81' C82' 134.8(12)
O7 Li3' C81' C82' -106.3(16)
O14' Li3' C81' C82' -135.7(14)
O1 Li3' C81' C82' 29.7(12)
Eu Li3' C81' C82' 77(3)
O4 Li3' C81' O14' -89.5(11)
O7 Li3' C81' O14' 29.4(14)
O1 Li3' C81' O14' 165.4(12)
Eu Li3' C81' O14' -148(3)
O14' C81' C82' O15' 74.8(16)
Li3' C81' C82' O15' 110.0(9)
C81' C82' O15' C84' -172.6(10)
